data_8000422
loop_
_publ_author_name
'Xing, Li-Rui'
'Lu, Zhou'
'Li, Mian'
'Zheng, Ji'
'Li, Dan'

_publ_section_title
;
 Revealing High-Lying Inter-System Crossing in Brightly Luminescent Cyclic
 Trinuclear Cu<sup>I</sup>/Ag<sup>I</sup> Complexes.
;
_journal_name_full 'The journal of physical chemistry letters'
_journal_page_first 2067
_journal_paper_doi 10.1021/acs.jpclett.9b03382
_journal_year 2020
_chemical_formula_moiety '2(C12 H9 Cu1.5 N4.5)'
_chemical_formula_sum 'C24 H18 Cu3 N9'
_chemical_formula_weight 623.09
_space_group_crystal_system orthorhombic
_space_group_IT_number 33
_space_group_name_Hall 'P 2c -2n'
_space_group_name_H-M_alt 'P n a 21'
_atom_sites_solution_hydrogens geom
_atom_sites_solution_primary dual
_audit_creation_date 2019-12-23
_audit_creation_method
;
Olex2 1.3
(compiled 2019.09.11 svn.r3662 for OlexSys, GUI svn.r5938)
;
_cell_angle_alpha 90
_cell_angle_beta 90
_cell_angle_gamma 90
_cell_formula_units_Z 16
_cell_length_a 25.5422(7)
_cell_length_b 10.3454(5)
_cell_length_c 34.6772(12)
_cell_measurement_reflns_used 5015
_cell_measurement_temperature 99.9(3)
_cell_measurement_theta_max 73.7800
_cell_measurement_theta_min 4.2640
_cell_volume 9163.3(6)
_computing_cell_refinement
;
CrysAlisPro, Agilent Technologies,
Version 1.171.37.35 (release 13-08-2014 CrysAlis171 .NET)
(compiled Aug 13 2014,18:06:01)
;
_computing_data_collection
;
CrysAlisPro, Agilent Technologies,
Version 1.171.37.35 (release 13-08-2014 CrysAlis171 .NET)
(compiled Aug 13 2014,18:06:01)
;
_computing_data_reduction
;
CrysAlisPro, Agilent Technologies,
Version 1.171.37.35 (release 13-08-2014 CrysAlis171 .NET)
(compiled Aug 13 2014,18:06:01)
;
_computing_molecular_graphics 'Olex2 1.3 (Dolomanov et al., 2009)'
_computing_publication_material 'Olex2 1.3 (Dolomanov et al., 2009)'
_computing_structure_refinement 'XL n/a (Sheldrick, 2008)'
_computing_structure_solution 'SHELXT 2018/2 (Sheldrick, 2018)'
_diffrn_ambient_environment N~2~
_diffrn_ambient_temperature 99.9(3)
_diffrn_detector 'CCD plate'
_diffrn_detector_area_resol_mean 10.4098
_diffrn_detector_type Atlas
_diffrn_measured_fraction_theta_full 0.987
_diffrn_measured_fraction_theta_max 0.953
_diffrn_measurement_details
;
#__ type_ start__ end____ width___ exp.time_
  1 omega  -79.00   37.85   0.9500   12.5000
omega____ theta____ kappa____ phi______ frames
    -      -40.5552   19.0000 -180.0000 123

#__ type_ start__ end____ width___ exp.time_
  2 omega   56.00   87.35   0.9500   12.5000
omega____ theta____ kappa____ phi______ frames
    -       40.5552 -125.0000  -30.0000 33

#__ type_ start__ end____ width___ exp.time_
  3 omega   34.00   77.70   0.9500   50.0000
omega____ theta____ kappa____ phi______ frames
    -      107.7812  -30.0000 -180.0000 46

#__ type_ start__ end____ width___ exp.time_
  4 omega   83.00  166.60   0.9500   50.0000
omega____ theta____ kappa____ phi______ frames
    -      107.7812   45.0000  -60.0000 88

#__ type_ start__ end____ width___ exp.time_
  5 omega   47.00  119.20   0.9500   50.0000
omega____ theta____ kappa____ phi______ frames
    -      107.7812 -125.0000 -150.0000 76

#__ type_ start__ end____ width___ exp.time_
  6 omega   34.00   86.25   0.9500   50.0000
omega____ theta____ kappa____ phi______ frames
    -      107.7812  -95.0000  -90.0000 55
;
_diffrn_measurement_device 'four-circle diffractometer'
_diffrn_measurement_device_type 'Xcalibur, Atlas, Gemini'
_diffrn_measurement_method '\w scans'
_diffrn_orient_matrix_UB_11 0.0542631000
_diffrn_orient_matrix_UB_12 0.0068077000
_diffrn_orient_matrix_UB_13 0.0193183000
_diffrn_orient_matrix_UB_21 -0.0259781000
_diffrn_orient_matrix_UB_22 -0.0134997000
_diffrn_orient_matrix_UB_23 0.0398594000
_diffrn_orient_matrix_UB_31 0.0048511000
_diffrn_orient_matrix_UB_32 -0.1481661000
_diffrn_orient_matrix_UB_33 -0.0026998000
_diffrn_radiation_monochromator graphite
_diffrn_radiation_probe x-ray
_diffrn_radiation_type 'Cu K\a'
_diffrn_radiation_wavelength 1.54184
_diffrn_reflns_av_R_equivalents 0.0731
_diffrn_reflns_av_unetI/netI 0.0941
_diffrn_reflns_Laue_measured_fraction_full 0.987
_diffrn_reflns_Laue_measured_fraction_max 0.953
_diffrn_reflns_limit_h_max 19
_diffrn_reflns_limit_h_min -31
_diffrn_reflns_limit_k_max 8
_diffrn_reflns_limit_k_min -12
_diffrn_reflns_limit_l_max 40
_diffrn_reflns_limit_l_min -42
_diffrn_reflns_number 20205
_diffrn_reflns_point_group_measured_fraction_full 0.679
_diffrn_reflns_point_group_measured_fraction_max 0.646
_diffrn_reflns_theta_full 67.684
_diffrn_reflns_theta_max 75.033
_diffrn_reflns_theta_min 3.688
_diffrn_source 'Enhance (Cu) X-ray Source'
_exptl_absorpt_coefficient_mu 3.516
_exptl_absorpt_correction_T_max 1.00000
_exptl_absorpt_correction_T_min 0.77655
_exptl_absorpt_correction_type multi-scan
_exptl_absorpt_process_details
;
CrysAlisPro, Agilent Technologies,
Version 1.171.37.35 (release 13-08-2014 CrysAlis171 .NET)
(compiled Aug 13 2014,18:06:01)
Empirical absorption correction using spherical harmonics,
 implemented in SCALE3 ABSPACK scaling algorithm.
;
_exptl_crystal_colour yellow
_exptl_crystal_density_diffrn 1.807
_exptl_crystal_description column
_exptl_crystal_F_000 4992
_exptl_crystal_size_max 0.2
_exptl_crystal_size_mid 0.15
_exptl_crystal_size_min 0.1
_refine_diff_density_max 1.531
_refine_diff_density_min -0.907
_refine_diff_density_rms 0.174
_refine_ls_abs_structure_details
;
 Refined as an inversion twin.
;
_refine_ls_abs_structure_Flack 0.45(6)
_refine_ls_extinction_method none
_refine_ls_goodness_of_fit_ref 1.033
_refine_ls_hydrogen_treatment constr
_refine_ls_matrix_type full
_refine_ls_number_parameters 1298
_refine_ls_number_reflns 12187
_refine_ls_number_restraints 7
_refine_ls_restrained_S_all 1.033
_refine_ls_R_factor_all 0.0856
_refine_ls_R_factor_gt 0.0677
_refine_ls_shift/su_max 0.000
_refine_ls_shift/su_mean 0.000
_refine_ls_structure_factor_coef Fsqd
_refine_ls_weighting_details 'w=1/[\s^2^(Fo^2^)+(0.1620P)^2^+7.6210P] where P=(Fo^2^+2Fc^2^)/3'
_refine_ls_weighting_scheme calc
_refine_ls_wR_factor_gt 0.1839
_refine_ls_wR_factor_ref 0.2320
_reflns_Friedel_coverage 0.333
_reflns_Friedel_fraction_full 0.360
_reflns_Friedel_fraction_max 0.328
_reflns_number_gt 10338
_reflns_number_total 12187
_reflns_threshold_expression 'I > 2\s(I)'
_cod_data_source_file jz9b03382_si_002.cif
_cod_data_source_block Cu-2-100K
_cod_database_code 8000422
_shelx_shelxl_version_number 2018/3
_chemical_oxdiff_formula 'C H N Cu'
_shelx_space_group_comment
;
The symmetry employed for this shelxl refinement is uniquely defined
by the following loop, which should always be used as a source of
symmetry information in preference to the above space-group names.
They are only intended as comments.
;
_reflns_odcompleteness_completeness 98.66
_reflns_odcompleteness_iscentric 1
_reflns_odcompleteness_theta 67.29
_olex2_refinement_description
;
1. Twinned data refinement
 Scales: 0.55(6)
 0.45(6)
2. Fixed Uiso
 At 1.2 times of:
  All C(H) groups
3. Uiso/Uaniso restraints and constraints
Uanis(C37) \\sim Ueq: with sigma of 0.001 and sigma for terminal atoms of 0.002
4.a Aromatic/amide H refined with riding coordinates:
 C96(H96), C88(H88), C16(H16), C91(H91), C82(H82), C19(H19), C24(H24),
 C89(H89), C32(H32), C76(H76), C18(H18), C48(H48), C52(H52), C92(H92), C84(H84),
  C87(H87), C33(H33), C23(H23), C12(H12), C8(H8), C31(H31), C73(H73), C11(H11),
 C83(H83), C79(H79), C71(H71), C51(H51), C81(H81), C95(H95), C72(H72), C17(H17),
  C63(H63), C60(H60), C20(H20), C44(H44), C15(H15), C80(H80), C4(H4), C47(H47),
 C75(H75), C2(H2), C90(H90), C64(H64), C28(H28), C57(H57), C7(H7), C50(H50),
 C3(H3), C1(H1), C9(H9), C56(H56), C27(H27), C40(H40), C41(H41), C58(H58),
 C67(H67), C74(H74), C10(H10), C59(H59), C49(H49), C55(H55), C68(H68), C42(H42),
  C39(H39), C34(H34), C26(H26), C65(H65), C25(H25), C36(H36), C35(H35),
 C66(H66), C43(H43)
;
_olex2_submission_special_instructions 'No special instructions were received'

loop_
_space_group_symop_operation_xyz
'x, y, z'
'-x, -y, z+1/2'
'x+1/2, -y+1/2, z'
'-x+1/2, y+1/2, z+1/2'

loop_
_atom_site_label
_atom_site_type_symbol
_atom_site_fract_x
_atom_site_fract_y
_atom_site_fract_z
_atom_site_U_iso_or_equiv
_atom_site_adp_type
_atom_site_occupancy
_atom_site_site_symmetry_order
_atom_site_calc_flag
_atom_site_refinement_flags_posn
_atom_site_refinement_flags_adp
_atom_site_refinement_flags_occupancy
_atom_site_disorder_assembly
_atom_site_disorder_group
Cu3 Cu 0.19670(7) 0.16446(17) 0.43049(6) 0.0233(4) Uani 1 1 d . . . . .
Cu10 Cu 0.72513(7) 0.94309(17) 0.64649(6) 0.0235(4) Uani 1 1 d . . . . .
Cu2 Cu 0.13034(7) 0.04510(17) 0.34893(6) 0.0234(4) Uani 1 1 d . . . . .
Cu12 Cu 0.61168(7) 1.10230(17) 0.61571(6) 0.0234(4) Uani 1 1 d . . . . .
Cu11 Cu 0.65927(7) 0.82439(17) 0.56324(6) 0.0232(4) Uani 1 1 d . . . . .
Cu6 Cu 0.34646(7) 0.28270(18) 0.44516(7) 0.0262(4) Uani 1 1 d . . . . .
Cu1 Cu 0.24534(7) -0.11655(18) 0.38047(7) 0.0259(4) Uani 1 1 d . . . . .
Cu7 Cu 0.62430(7) 0.63181(18) 0.61565(7) 0.0262(4) Uani 1 1 d . . . . .
Cu9 Cu 0.54181(8) 0.88349(18) 0.64418(7) 0.0299(5) Uani 1 1 d . . . . .
Cu5 Cu 0.24235(8) 0.35083(19) 0.38141(7) 0.0293(4) Uani 1 1 d . . . . .
Cu8 Cu 0.51727(7) 0.71693(18) 0.55746(7) 0.0288(4) Uani 1 1 d . . . . .
Cu4 Cu 0.33343(8) 0.0986(2) 0.36363(7) 0.0316(5) Uani 1 1 d . . . . .
N8 N 0.2513(4) 0.0513(10) 0.4454(4) 0.022(2) Uani 1 1 d . . . . .
N33 N 0.5868(4) 1.0497(9) 0.5673(3) 0.021(2) Uani 1 1 d . . . . .
N32 N 0.6075(4) 0.9440(10) 0.5484(4) 0.022(2) Uani 1 1 d . . . . .
N35 N 0.6513(4) 1.1382(10) 0.6607(4) 0.024(2) Uani 1 1 d . . . . .
N36 N 0.6943(4) 1.0749(11) 0.6739(4) 0.028(2) Uani 1 1 d . . . . .
N34 N 0.5700(4) 1.2877(11) 0.6419(4) 0.026(2) Uani 1 1 d . . . . .
N20 N 0.6274(4) 0.7266(11) 0.6625(4) 0.027(2) Uani 1 1 d . . . . .
N30 N 0.7213(4) 0.7557(10) 0.5838(4) 0.023(2) Uani 1 1 d . . . . .
N17 N 0.2987(4) 0.4194(11) 0.4482(4) 0.031(3) Uani 1 1 d . . . . .
N28 N 0.8140(4) 0.8886(11) 0.6699(4) 0.025(2) Uani 1 1 d . . . . .
N31 N 0.6409(4) 0.7594(10) 0.4997(3) 0.022(2) Uani 1 1 d . . . . .
N7 N 0.2166(4) 0.2357(10) 0.4943(3) 0.022(2) Uani 1 1 d . . . . .
N5 N 0.1087(4) 0.1820(10) 0.3811(3) 0.022(2) Uani 1 1 d . . . . .
N19 N 0.6934(5) 0.5251(11) 0.6519(4) 0.029(2) Uani 1 1 d . . . . .
N9 N 0.2711(4) -0.0549(10) 0.4280(3) 0.020(2) Uani 1 1 d . . . . .
N3 N 0.1597(5) -0.0924(10) 0.3228(4) 0.027(2) Uani 1 1 d . . . . .
N29 N 0.7476(4) 0.8092(10) 0.6132(3) 0.0179(19) Uani 1 1 d . . . . .
N4 N 0.0413(4) 0.1188(10) 0.3209(3) 0.021(2) Uani 1 1 d . . . . .
N1 N 0.2885(5) -0.2906(11) 0.3536(4) 0.028(2) Uani 1 1 d . . . . .
N6 N 0.1339(4) 0.2328(11) 0.4097(4) 0.025(2) Uani 1 1 d . . . . .
N12 N 0.3888(4) 0.1403(11) 0.4353(4) 0.030(3) Uani 1 1 d . . . . .
N22 N 0.4865(5) 0.6191(11) 0.4956(4) 0.029(2) Uani 1 1 d . . . . .
N27 N 0.4770(4) 0.8583(12) 0.5731(4) 0.031(3) Uani 1 1 d . . . . .
N23 N 0.5636(4) 0.5802(11) 0.5491(4) 0.029(2) Uani 1 1 d . . . . .
N11 N 0.3866(5) 0.0716(12) 0.4000(4) 0.031(3) Uani 1 1 d . . . . .
N14 N 0.2457(5) 0.2385(12) 0.3383(4) 0.036(3) Uani 1 1 d . . . . .
C96 C 0.7079(6) 1.1323(14) 0.7083(5) 0.029(3) Uani 1 1 d . . . . .
H96 H 0.735940 1.107924 0.723798 0.035 Uiso 1 1 calc R U . . .
N18 N 0.2563(4) 0.4482(12) 0.4261(4) 0.030(2) Uani 1 1 d . . . . .
N21 N 0.5962(5) 0.8203(11) 0.6758(4) 0.030(3) Uani 1 1 d . . . . .
C85 C 0.6029(5) 0.8392(11) 0.4857(4) 0.017(2) Uani 1 1 d . . . . .
N13 N 0.1748(5) 0.4303(13) 0.3403(4) 0.036(3) Uani 1 1 d . . . . .
N2 N 0.2029(4) -0.1522(11) 0.3362(4) 0.028(2) Uani 1 1 d . . . . .
N24 N 0.6066(5) 0.5459(11) 0.5701(4) 0.030(2) Uani 1 1 d . . . . .
C88 C 0.5547(5) 1.1102(12) 0.5431(4) 0.022(2) Uani 1 1 d . . . . .
H88 H 0.536879 1.186288 0.548666 0.026 Uiso 1 1 calc R U . . .
N15 N 0.2794(5) 0.1419(12) 0.3304(4) 0.031(3) Uani 1 1 d . . . . .
N16 N 0.3709(4) 0.3847(11) 0.5031(4) 0.026(2) Uani 1 1 d . . . . .
N10 N 0.3959(6) -0.0815(13) 0.3377(5) 0.044(3) Uani 1 1 d . . . . .
C16 C 0.1061(5) 0.3321(12) 0.4244(4) 0.026(3) Uani 1 1 d . . . . .
H16 H 0.116121 0.382326 0.445377 0.031 Uiso 1 1 calc R U . . .
C22 C 0.2733(4) 0.0595(12) 0.4817(4) 0.020(2) Uani 1 1 d . . . . .
C78 C 0.7927(5) 0.7442(11) 0.6189(5) 0.025(3) Uani 1 1 d . . . . .
C91 C 0.5406(5) 1.5063(12) 0.6828(5) 0.030(3) Uani 1 1 d . . . . .
H91 H 0.530233 1.578242 0.696922 0.037 Uiso 1 1 calc R U . . .
C82 C 0.6377(5) 0.6450(11) 0.4400(4) 0.020(2) Uani 1 1 d . . . . .
H82 H 0.649664 0.576640 0.424971 0.024 Uiso 1 1 calc R U . . .
C19 C 0.2635(5) 0.2855(13) 0.5656(4) 0.029(3) Uani 1 1 d . . . . .
H19 H 0.278981 0.301954 0.589331 0.035 Uiso 1 1 calc R U . . .
C93 C 0.5944(4) 1.3200(12) 0.6756(4) 0.021(2) Uani 1 1 d . . . . .
C45 C 0.3377(5) 0.4863(13) 0.5084(5) 0.029(3) Uani 1 1 d . . . . .
C24 C 0.3051(5) -0.1128(12) 0.4528(4) 0.021(2) Uani 1 1 d . . . . .
H24 H 0.323610 -0.188328 0.447822 0.026 Uiso 1 1 calc R U . . .
C21 C 0.2566(5) 0.1630(12) 0.5067(4) 0.024(3) Uani 1 1 d . . . . .
C77 C 0.8290(5) 0.7858(12) 0.6492(4) 0.021(2) Uani 1 1 d . . . . .
N26 N 0.4868(5) 0.9151(10) 0.6092(4) 0.028(2) Uani 1 1 d . . . . .
C86 C 0.5855(5) 0.9411(11) 0.5124(4) 0.019(2) Uani 1 1 d . . . . .
N25 N 0.4921(5) 1.0558(12) 0.6747(4) 0.036(3) Uani 1 1 d . . . . .
C89 C 0.5329(5) 1.3692(13) 0.6306(5) 0.028(3) Uani 1 1 d . . . . .
H89 H 0.515730 1.349440 0.607727 0.034 Uiso 1 1 calc R U . . .
C38 C 0.2126(6) 0.2487(14) 0.3086(4) 0.030(3) Uani 1 1 d . . . . .
C94 C 0.6381(5) 1.2325(12) 0.6855(4) 0.022(2) Uani 1 1 d . . . . .
C46 C 0.2979(5) 0.4997(12) 0.4778(4) 0.024(3) Uani 1 1 d . . . . .
C32 C 0.4236(5) 0.0791(14) 0.4570(5) 0.030(3) Uani 1 1 d . . . . .
H32 H 0.433495 0.105363 0.481652 0.036 Uiso 1 1 calc R U . . .
C76 C 0.8787(5) 0.7259(13) 0.6528(4) 0.028(3) Uani 1 1 d . . . . .
H76 H 0.888234 0.656521 0.637294 0.033 Uiso 1 1 calc R U . . .
C29 C 0.4256(6) -0.1085(13) 0.3677(5) 0.035(3) Uani 1 1 d . . . . .
C18 C 0.2220(6) 0.3609(13) 0.5528(4) 0.029(3) Uani 1 1 d . . . . .
H18 H 0.209515 0.428916 0.567736 0.034 Uiso 1 1 calc R U . . .
C6 C 0.2189(5) -0.2410(12) 0.3107(4) 0.023(2) Uani 1 1 d . . . . .
C48 C 0.2319(5) 0.5525(12) 0.4418(5) 0.028(3) Uani 1 1 d . . . . .
H48 H 0.203047 0.593686 0.431101 0.033 Uiso 1 1 calc R U . . .
C52 C 0.7484(6) 0.5872(15) 0.7049(4) 0.032(3) Uani 1 1 d . . . . .
H52 H 0.754739 0.641431 0.725758 0.038 Uiso 1 1 calc R U . . .
C5 C 0.2644(5) -0.3246(12) 0.3203(4) 0.026(3) Uani 1 1 d . . . . .
C53 C 0.7034(5) 0.6008(13) 0.6826(5) 0.030(3) Uani 1 1 d . . . . .
C69 C 0.4552(5) 1.0904(12) 0.6489(5) 0.031(3) Uani 1 1 d . . . . .
C92 C 0.5812(5) 1.4253(13) 0.6968(4) 0.027(3) Uani 1 1 d . . . . .
H92 H 0.598160 1.443708 0.719875 0.033 Uiso 1 1 calc R U . . .
C84 C 0.5825(5) 0.8279(13) 0.4489(5) 0.027(3) Uani 1 1 d . . . . .
H84 H 0.557623 0.885978 0.439816 0.033 Uiso 1 1 calc R U . . .
C87 C 0.5514(5) 1.0453(12) 0.5087(4) 0.022(2) Uani 1 1 d . . . . .
H87 H 0.530855 1.066306 0.487534 0.027 Uiso 1 1 calc R U . . .
C13 C 0.0273(5) 0.2183(13) 0.3442(4) 0.024(3) Uani 1 1 d . . . . .
C33 C 0.1376(6) 0.5231(18) 0.3450(5) 0.041(4) Uani 1 1 d . . . . .
H33 H 0.139175 0.576987 0.366388 0.049 Uiso 1 1 calc R U . . .
C23 C 0.3080(5) -0.0430(12) 0.4864(4) 0.023(2) Uani 1 1 d . . . . .
H23 H 0.328744 -0.060434 0.507754 0.028 Uiso 1 1 calc R U . . .
C12 C -0.0206(6) 0.2808(13) 0.3390(4) 0.029(3) Uani 1 1 d . . . . .
H12 H -0.029886 0.346347 0.356063 0.035 Uiso 1 1 calc R U . . .
C30 C 0.4197(5) -0.0274(13) 0.4020(5) 0.030(3) Uani 1 1 d . . . . .
C62 C 0.5614(5) 0.4985(13) 0.5180(4) 0.028(3) Uani 1 1 d . . . . .
C8 C 0.1480(6) -0.1444(13) 0.2878(4) 0.028(3) Uani 1 1 d . . . . .
H8 H 0.119789 -0.120678 0.272410 0.034 Uiso 1 1 calc R U . . .
C31 C 0.4437(5) -0.0302(13) 0.4382(5) 0.033(3) Uani 1 1 d . . . . .
H31 H 0.467548 -0.090488 0.447574 0.039 Uiso 1 1 calc R U . . .
C73 C 0.8489(7) 0.9329(16) 0.6959(5) 0.038(3) Uani 1 1 d . . . . .
H73 H 0.839404 1.004918 0.710339 0.045 Uiso 1 1 calc R U . . .
C11 C -0.0537(5) 0.2500(15) 0.3104(5) 0.032(3) Uani 1 1 d . . . . .
H11 H -0.085455 0.293039 0.307571 0.039 Uiso 1 1 calc R U . . .
C83 C 0.6001(5) 0.7287(13) 0.4261(4) 0.029(3) Uani 1 1 d . . . . .
H83 H 0.586753 0.717805 0.401370 0.034 Uiso 1 1 calc R U . . .
C79 C 0.7965(6) 0.6461(13) 0.5913(4) 0.027(3) Uani 1 1 d . . . . .
H79 H 0.823881 0.587836 0.587843 0.032 Uiso 1 1 calc R U . . .
C71 C 0.4229(6) 1.0289(13) 0.5805(5) 0.035(3) Uani 1 1 d . . . . .
H71 H 0.397024 1.090028 0.575749 0.042 Uiso 1 1 calc R U . . .
C61 C 0.5192(5) 0.5182(13) 0.4899(5) 0.029(3) Uani 1 1 d . . . . .
C51 C 0.7836(6) 0.4895(14) 0.6950(6) 0.039(4) Uani 1 1 d . . . . .
H51 H 0.814109 0.478679 0.709276 0.047 Uiso 1 1 calc R U . . .
C81 C 0.6571(5) 0.6647(12) 0.4763(5) 0.027(3) Uani 1 1 d . . . . .
H81 H 0.682969 0.608994 0.485289 0.033 Uiso 1 1 calc R U . . .
C95 C 0.6724(5) 1.2342(13) 0.7166(5) 0.030(3) Uani 1 1 d . . . . .
H95 H 0.672170 1.289110 0.737859 0.036 Uiso 1 1 calc R U . . .
C72 C 0.4390(5) 0.9248(14) 0.5560(5) 0.035(3) Uani 1 1 d . . . . .
H72 H 0.425014 0.906431 0.531888 0.042 Uiso 1 1 calc R U . . .
C14 C 0.0628(5) 0.2494(12) 0.3755(4) 0.023(2) Uani 1 1 d . . . . .
C17 C 0.1993(5) 0.3325(13) 0.5168(4) 0.028(3) Uani 1 1 d . . . . .
H17 H 0.171297 0.382443 0.508321 0.033 Uiso 1 1 calc R U . . .
C63 C 0.6022(5) 0.4103(13) 0.5194(5) 0.028(3) Uani 1 1 d . . . . .
H63 H 0.609746 0.344657 0.501963 0.033 Uiso 1 1 calc R U . . .
C60 C 0.5128(6) 0.4348(17) 0.4586(4) 0.036(3) Uani 1 1 d . . . . .
H60 H 0.535064 0.364645 0.455061 0.043 Uiso 1 1 calc R U . . .
C20 C 0.2817(5) 0.1861(12) 0.5428(4) 0.023(2) Uani 1 1 d . . . . .
H20 H 0.309624 0.135108 0.550745 0.028 Uiso 1 1 calc R U . . .
C44 C 0.3421(6) 0.5713(16) 0.5393(6) 0.039(4) Uani 1 1 d . . . . .
H44 H 0.318517 0.639327 0.541956 0.047 Uiso 1 1 calc R U . . .
C70 C 0.4547(5) 1.0182(12) 0.6130(5) 0.029(3) Uani 1 1 d . . . . .
C15 C 0.0602(5) 0.3477(13) 0.4035(4) 0.027(3) Uani 1 1 d . . . . .
H15 H 0.033889 0.408663 0.407160 0.032 Uiso 1 1 calc R U . . .
C80 C 0.7498(5) 0.6548(11) 0.5699(4) 0.023(2) Uani 1 1 d . . . . .
H80 H 0.740123 0.600788 0.549727 0.027 Uiso 1 1 calc R U . . .
C4 C 0.2793(6) -0.4293(12) 0.2978(4) 0.028(3) Uani 1 1 d . . . . .
H4 H 0.261664 -0.448056 0.275053 0.034 Uiso 1 1 calc R U . . .
C47 C 0.2560(5) 0.5895(13) 0.4762(5) 0.030(3) Uani 1 1 d . . . . .
H47 H 0.246999 0.655053 0.493284 0.036 Uiso 1 1 calc R U . . .
C54 C 0.6640(6) 0.7028(13) 0.6897(4) 0.030(3) Uani 1 1 d . . . . .
C75 C 0.9128(5) 0.7748(14) 0.6805(4) 0.030(3) Uani 1 1 d . . . . .
H75 H 0.945525 0.737640 0.684234 0.036 Uiso 1 1 calc R U . . .
C2 C 0.3463(6) -0.4705(14) 0.3453(5) 0.034(3) Uani 1 1 d . . . . .
H2 H 0.374943 -0.517777 0.353905 0.041 Uiso 1 1 calc R U . . .
C90 C 0.5173(5) 1.4796(14) 0.6493(6) 0.036(4) Uani 1 1 d . . . . .
H90 H 0.491621 1.533287 0.639070 0.044 Uiso 1 1 calc R U . . .
C64 C 0.6298(5) 0.4432(12) 0.5537(5) 0.032(3) Uani 1 1 d . . . . .
H64 H 0.659152 0.400458 0.563152 0.039 Uiso 1 1 calc R U . . .
C28 C 0.4631(7) -0.2090(14) 0.3678(7) 0.046(4) Uani 1 1 d . . . . .
H28 H 0.484325 -0.224099 0.389108 0.055 Uiso 1 1 calc R U . . .
C57 C 0.4466(6) 0.6345(16) 0.4723(5) 0.038(3) Uani 1 1 d . . . . .
H57 H 0.422453 0.699091 0.477833 0.046 Uiso 1 1 calc R U . . .
C7 C 0.1854(6) -0.2403(15) 0.2786(4) 0.033(3) Uani 1 1 d . . . . .
H7 H 0.187380 -0.291016 0.256543 0.039 Uiso 1 1 calc R U . . .
C50 C 0.7738(6) 0.4106(16) 0.6648(5) 0.036(3) Uani 1 1 d . . . . .
H50 H 0.797038 0.345006 0.658154 0.043 Uiso 1 1 calc R U . . .
C3 C 0.3198(6) -0.5036(13) 0.3096(5) 0.035(3) Uani 1 1 d . . . . .
H3 H 0.330530 -0.574561 0.295163 0.042 Uiso 1 1 calc R U . . .
C1 C 0.3281(6) -0.3697(17) 0.3652(6) 0.040(4) Uani 1 1 d . . . . .
H1 H 0.343709 -0.352116 0.388863 0.047 Uiso 1 1 calc R U . . .
C9 C 0.0081(5) 0.0886(14) 0.2916(4) 0.028(3) Uani 1 1 d . . . . .
H9 H 0.017451 0.022043 0.274944 0.034 Uiso 1 1 calc R U . . .
C56 C 0.6127(6) 0.8518(14) 0.7116(4) 0.029(3) Uani 1 1 d . . . . .
H56 H 0.597548 0.914965 0.727091 0.035 Uiso 1 1 calc R U . . .
C37 C 0.1715(6) 0.3488(15) 0.3100(5) 0.036(3) Uani 1 1 d . U . . .
C27 C 0.4668(8) -0.2831(17) 0.3354(6) 0.050(5) Uani 1 1 d . . . . .
H27 H 0.489273 -0.353853 0.334942 0.060 Uiso 1 1 calc R U . . .
C40 C 0.2674(7) 0.0879(15) 0.2945(4) 0.035(3) Uani 1 1 d . . . . .
H40 H 0.284640 0.020752 0.281943 0.042 Uiso 1 1 calc R U . . .
C41 C 0.4081(6) 0.3671(16) 0.5315(5) 0.034(3) Uani 1 1 d . . . . .
H41 H 0.429027 0.293678 0.530313 0.041 Uiso 1 1 calc R U . . .
C58 C 0.4386(7) 0.557(2) 0.4389(6) 0.049(4) Uani 1 1 d . . . . .
H58 H 0.411198 0.573450 0.421993 0.058 Uiso 1 1 calc R U . . .
C67 C 0.4221(8) 1.2488(18) 0.6913(9) 0.063(7) Uani 1 1 d . . . . .
H67 H 0.398256 1.313814 0.697145 0.075 Uiso 1 1 calc R U . . .
C74 C 0.8970(6) 0.8805(15) 0.7028(5) 0.035(3) Uani 1 1 d . . . . .
H74 H 0.918820 0.914308 0.721746 0.042 Uiso 1 1 calc R U . . .
C10 C -0.0394(6) 0.1524(15) 0.2853(5) 0.034(3) Uani 1 1 d . . . . .
H10 H -0.060805 0.129801 0.264644 0.040 Uiso 1 1 calc R U . . .
C59 C 0.4718(7) 0.460(2) 0.4328(7) 0.051(4) Uani 1 1 d . . . . .
H59 H 0.467794 0.408315 0.411070 0.061 Uiso 1 1 calc R U . . .
C49 C 0.7281(7) 0.4302(16) 0.6438(6) 0.041(4) Uani 1 1 d . . . . .
H49 H 0.721003 0.375384 0.623232 0.049 Uiso 1 1 calc R U . . .
C55 C 0.6544(6) 0.7782(14) 0.7217(5) 0.038(3) Uani 1 1 d . . . . .
H55 H 0.672463 0.778529 0.744986 0.045 Uiso 1 1 calc R U . . .
C68 C 0.4197(6) 1.1887(15) 0.6568(6) 0.044(4) Uani 1 1 d . . . . .
H68 H 0.394717 1.212746 0.638656 0.053 Uiso 1 1 calc R U . . .
C42 C 0.4157(7) 0.4511(18) 0.5610(6) 0.047(4) Uani 1 1 d . . . . .
H42 H 0.443969 0.438625 0.577541 0.056 Uiso 1 1 calc R U . . .
C39 C 0.2236(7) 0.1573(17) 0.2815(5) 0.043(4) Uani 1 1 d . . . . .
H39 H 0.205452 0.143389 0.258615 0.052 Uiso 1 1 calc R U . . .
C34 C 0.0971(8) 0.539(2) 0.3182(8) 0.057(5) Uani 1 1 d . . . . .
H34 H 0.072705 0.605155 0.321397 0.069 Uiso 1 1 calc R U . . .
C26 C 0.4373(9) -0.2531(17) 0.3034(7) 0.058(6) Uani 1 1 d . . . . .
H26 H 0.441389 -0.299731 0.280626 0.070 Uiso 1 1 calc R U . . .
C65 C 0.4940(7) 1.1175(15) 0.7079(6) 0.041(4) Uani 1 1 d . . . . .
H65 H 0.520062 1.094308 0.725290 0.049 Uiso 1 1 calc R U . . .
C25 C 0.4008(9) -0.1503(16) 0.3054(5) 0.047(4) Uani 1 1 d . . . . .
H25 H 0.380073 -0.130707 0.284126 0.056 Uiso 1 1 calc R U . . .
C36 C 0.1323(8) 0.3613(19) 0.2829(7) 0.056(5) Uani 1 1 d . . . . .
H36 H 0.131056 0.306501 0.261706 0.068 Uiso 1 1 calc R U . . .
C35 C 0.0937(8) 0.459(3) 0.2879(8) 0.073(8) Uani 1 1 d . . . . .
H35 H 0.066375 0.467808 0.270334 0.087 Uiso 1 1 calc R U . . .
C66 C 0.4599(8) 1.2143(19) 0.7182(8) 0.062(6) Uani 1 1 d . . . . .
H66 H 0.462034 1.254704 0.742143 0.075 Uiso 1 1 calc R U . . .
C43 C 0.3829(8) 0.554(2) 0.5670(7) 0.061(6) Uani 1 1 d . . . . .
H43 H 0.386953 0.608760 0.587962 0.073 Uiso 1 1 calc R U . . .

loop_
_atom_site_aniso_label
_atom_site_aniso_U_11
_atom_site_aniso_U_22
_atom_site_aniso_U_33
_atom_site_aniso_U_23
_atom_site_aniso_U_13
_atom_site_aniso_U_12
Cu3 0.0218(8) 0.0188(8) 0.0292(10) 0.0038(8) -0.0013(8) 0.0002(7)
Cu10 0.0277(8) 0.0165(7) 0.0263(10) 0.0010(8) 0.0013(8) 0.0015(7)
Cu2 0.0278(8) 0.0177(8) 0.0249(9) -0.0001(8) 0.0004(8) 0.0013(7)
Cu12 0.0252(8) 0.0197(8) 0.0255(9) -0.0028(8) -0.0001(8) 0.0004(7)
Cu11 0.0216(8) 0.0176(8) 0.0303(10) 0.0032(8) -0.0025(8) 0.0012(7)
Cu6 0.0261(8) 0.0184(8) 0.0341(11) -0.0023(8) 0.0062(8) 0.0031(7)
Cu1 0.0283(9) 0.0241(8) 0.0252(9) -0.0028(8) 0.0008(8) -0.0001(7)
Cu7 0.0269(8) 0.0226(8) 0.0290(10) -0.0011(9) 0.0007(8) -0.0008(7)
Cu9 0.0275(9) 0.0226(9) 0.0394(12) 0.0011(9) 0.0039(9) 0.0000(7)
Cu5 0.0338(9) 0.0256(9) 0.0285(10) 0.0018(9) -0.0005(9) -0.0050(8)
Cu8 0.0263(9) 0.0214(8) 0.0387(11) 0.0020(9) 0.0036(9) 0.0028(7)
Cu4 0.0380(10) 0.0250(9) 0.0318(11) 0.0009(9) 0.0046(10) -0.0015(8)
N8 0.019(4) 0.015(4) 0.033(6) -0.005(5) -0.004(4) 0.004(4)
N33 0.027(5) 0.015(4) 0.022(5) -0.003(4) -0.001(4) 0.002(4)
N32 0.023(4) 0.015(4) 0.027(6) -0.007(4) 0.000(4) -0.001(4)
N35 0.024(5) 0.022(5) 0.026(5) -0.007(5) 0.005(4) 0.004(4)
N36 0.028(5) 0.022(5) 0.033(6) 0.009(5) -0.009(5) -0.001(4)
N34 0.027(5) 0.024(5) 0.026(6) -0.006(5) 0.000(5) 0.003(4)
N20 0.023(5) 0.025(5) 0.033(6) 0.014(5) 0.004(5) 0.000(4)
N30 0.015(4) 0.017(4) 0.038(7) -0.001(5) 0.006(4) 0.001(4)
N17 0.025(5) 0.021(5) 0.046(7) -0.002(6) -0.004(5) -0.005(4)
N28 0.026(5) 0.028(5) 0.023(5) 0.000(5) 0.003(4) -0.002(4)
N31 0.024(5) 0.020(5) 0.024(5) 0.008(4) 0.000(4) -0.001(4)
N7 0.019(4) 0.020(5) 0.027(6) 0.001(5) -0.007(4) -0.010(4)
N5 0.021(4) 0.020(4) 0.024(5) 0.010(4) -0.006(4) -0.003(4)
N19 0.032(5) 0.029(5) 0.027(6) 0.003(5) -0.002(5) -0.005(5)
N9 0.023(4) 0.020(5) 0.018(5) -0.003(4) 0.000(4) -0.001(4)
N3 0.031(5) 0.019(5) 0.031(6) -0.004(5) -0.001(5) 0.009(4)
N29 0.021(4) 0.016(4) 0.017(5) -0.006(4) -0.004(4) -0.001(4)
N4 0.029(5) 0.021(5) 0.013(5) 0.005(4) -0.001(4) 0.001(4)
N1 0.032(5) 0.022(5) 0.028(6) -0.006(5) 0.000(5) 0.011(4)
N6 0.018(4) 0.022(5) 0.035(6) -0.007(5) -0.001(5) 0.001(4)
N12 0.026(5) 0.024(5) 0.040(7) -0.011(5) 0.009(5) -0.002(4)
N22 0.033(5) 0.025(5) 0.028(6) 0.002(5) -0.006(5) 0.005(5)
N27 0.019(5) 0.031(6) 0.044(7) 0.001(6) 0.009(5) -0.002(4)
N23 0.023(5) 0.029(5) 0.034(6) 0.009(5) -0.003(5) -0.007(4)
N11 0.038(6) 0.027(5) 0.028(6) -0.014(5) 0.004(5) -0.011(5)
N14 0.039(6) 0.024(5) 0.045(8) 0.010(6) 0.007(6) -0.003(5)
C96 0.029(6) 0.029(6) 0.029(7) 0.004(6) 0.002(6) 0.001(5)
N18 0.028(5) 0.032(6) 0.031(6) 0.008(5) -0.004(5) 0.003(5)
N21 0.033(5) 0.023(5) 0.033(6) -0.004(5) 0.014(5) -0.006(5)
C85 0.021(5) 0.012(5) 0.017(5) -0.006(4) -0.002(4) 0.005(4)
N13 0.035(6) 0.036(6) 0.038(7) 0.006(6) 0.004(6) -0.006(5)
N2 0.024(5) 0.027(5) 0.032(6) 0.010(5) 0.005(5) 0.002(4)
N24 0.029(5) 0.028(6) 0.033(6) 0.006(5) -0.002(5) 0.008(5)
C88 0.024(5) 0.020(5) 0.021(6) 0.000(5) -0.001(5) 0.000(5)
N15 0.041(6) 0.032(6) 0.020(6) -0.004(5) -0.008(5) -0.010(5)
N16 0.022(5) 0.028(5) 0.027(6) 0.003(5) 0.000(5) -0.004(4)
N10 0.058(8) 0.026(6) 0.047(8) -0.009(6) 0.014(7) -0.012(6)
C16 0.033(6) 0.020(5) 0.023(6) -0.008(5) -0.019(6) 0.005(5)
C22 0.016(5) 0.025(6) 0.019(6) 0.000(5) -0.005(4) -0.010(5)
C78 0.022(5) 0.014(5) 0.037(7) 0.006(6) 0.002(5) 0.000(4)
C91 0.030(6) 0.014(5) 0.048(9) -0.007(6) -0.002(6) 0.002(5)
C82 0.024(5) 0.017(5) 0.019(6) -0.008(5) -0.005(5) -0.004(5)
C19 0.034(6) 0.026(6) 0.028(7) -0.002(6) -0.009(6) -0.013(5)
C93 0.020(5) 0.020(5) 0.024(6) 0.003(5) 0.002(5) 0.000(5)
C45 0.018(5) 0.023(6) 0.046(9) 0.009(6) 0.010(6) -0.003(5)
C24 0.019(5) 0.022(5) 0.023(6) 0.002(5) -0.008(5) 0.002(4)
C21 0.028(6) 0.014(5) 0.031(7) 0.004(5) -0.013(6) -0.002(5)
C77 0.023(5) 0.024(5) 0.015(5) 0.007(5) 0.001(5) -0.008(5)
N26 0.034(5) 0.019(5) 0.031(6) -0.003(5) 0.012(5) -0.011(4)
C86 0.019(5) 0.016(5) 0.022(6) 0.000(5) -0.001(5) -0.007(4)
N25 0.038(6) 0.025(5) 0.045(8) 0.000(6) 0.021(6) 0.001(5)
C89 0.026(6) 0.025(6) 0.032(7) -0.004(6) 0.002(6) 0.007(5)
C38 0.050(8) 0.028(6) 0.014(6) 0.011(5) -0.006(6) -0.013(6)
C94 0.025(5) 0.019(5) 0.022(6) -0.004(5) 0.001(5) -0.004(5)
C46 0.025(6) 0.022(6) 0.025(6) 0.001(5) 0.002(5) -0.003(5)
C32 0.025(6) 0.035(7) 0.031(7) 0.004(6) -0.004(5) -0.006(5)
C76 0.024(5) 0.028(6) 0.031(7) 0.010(6) -0.003(5) 0.002(5)
C29 0.038(7) 0.024(6) 0.042(9) -0.004(7) 0.009(7) -0.010(6)
C18 0.039(7) 0.022(6) 0.025(7) -0.010(5) 0.000(6) 0.000(5)
C6 0.029(6) 0.020(5) 0.021(6) -0.011(5) 0.003(5) -0.002(5)
C48 0.029(6) 0.017(5) 0.038(8) 0.003(6) -0.003(6) 0.000(5)
C52 0.042(7) 0.033(7) 0.020(6) 0.008(6) -0.003(6) -0.007(6)
C5 0.035(6) 0.021(6) 0.023(6) -0.003(5) -0.002(6) -0.011(5)
C53 0.025(6) 0.021(6) 0.045(9) 0.006(6) 0.004(6) -0.002(5)
C69 0.027(6) 0.018(5) 0.048(9) -0.001(6) 0.015(6) -0.001(5)
C92 0.033(6) 0.022(6) 0.027(7) -0.006(6) 0.002(6) 0.000(5)
C84 0.022(5) 0.025(6) 0.034(7) -0.001(6) -0.002(6) 0.001(5)
C87 0.023(5) 0.024(6) 0.019(6) -0.005(5) -0.006(5) -0.003(5)
C13 0.026(5) 0.024(6) 0.023(6) 0.006(5) 0.001(5) -0.001(5)
C33 0.036(7) 0.051(9) 0.037(9) 0.017(8) -0.007(7) -0.001(7)
C23 0.025(5) 0.021(6) 0.024(6) 0.000(5) -0.003(5) -0.002(5)
C12 0.038(7) 0.025(6) 0.024(7) -0.005(5) -0.013(6) 0.010(6)
C30 0.033(6) 0.020(5) 0.039(8) -0.006(6) 0.018(6) -0.003(5)
C62 0.029(6) 0.023(6) 0.031(7) -0.009(6) 0.001(6) -0.006(5)
C8 0.031(6) 0.028(6) 0.026(7) 0.003(6) -0.001(6) 0.000(5)
C31 0.020(5) 0.025(6) 0.054(10) -0.001(7) 0.003(6) 0.001(5)
C73 0.044(8) 0.040(8) 0.029(8) -0.010(7) 0.002(7) -0.014(7)
C11 0.027(6) 0.037(7) 0.034(7) 0.004(7) -0.002(6) 0.006(6)
C83 0.026(6) 0.031(6) 0.029(7) -0.008(6) -0.010(6) -0.005(5)
C79 0.032(6) 0.023(6) 0.025(6) -0.004(6) -0.001(6) 0.005(5)
C71 0.030(6) 0.021(6) 0.054(10) 0.012(7) 0.007(7) 0.002(5)
C61 0.021(5) 0.029(6) 0.036(7) -0.003(6) -0.002(5) 0.001(5)
C51 0.040(7) 0.025(6) 0.052(10) 0.010(7) -0.011(7) 0.006(6)
C81 0.024(6) 0.014(5) 0.043(8) -0.003(6) -0.002(6) 0.007(5)
C95 0.028(6) 0.025(6) 0.038(8) 0.001(6) -0.003(6) -0.003(5)
C72 0.022(5) 0.031(6) 0.052(10) 0.011(7) 0.000(6) -0.004(5)
C14 0.023(5) 0.015(5) 0.032(7) -0.003(5) 0.008(5) -0.001(4)
C17 0.030(6) 0.027(6) 0.027(7) 0.005(6) 0.006(5) 0.000(5)
C63 0.021(5) 0.025(6) 0.037(8) -0.008(6) -0.002(6) 0.002(5)
C60 0.035(7) 0.053(9) 0.019(7) 0.002(7) -0.007(6) -0.009(7)
C20 0.029(6) 0.020(5) 0.020(6) -0.009(5) -0.002(5) 0.001(5)
C44 0.034(7) 0.037(8) 0.046(9) -0.019(8) -0.007(7) 0.006(6)
C70 0.022(5) 0.022(6) 0.043(8) -0.008(6) 0.012(6) 0.004(5)
C15 0.024(6) 0.026(6) 0.030(7) -0.008(6) -0.007(5) 0.002(5)
C80 0.027(5) 0.014(5) 0.027(7) 0.001(5) 0.000(5) -0.001(5)
C4 0.039(7) 0.019(5) 0.026(7) 0.002(5) 0.011(6) -0.005(5)
C47 0.026(6) 0.022(6) 0.043(8) -0.004(6) -0.005(6) 0.001(5)
C54 0.043(7) 0.021(6) 0.027(7) -0.002(6) -0.004(6) -0.005(6)
C75 0.025(6) 0.037(7) 0.028(7) 0.008(6) -0.004(5) 0.013(6)
C2 0.036(6) 0.026(6) 0.041(8) 0.007(7) 0.008(6) 0.009(6)
C90 0.021(6) 0.028(6) 0.060(11) -0.008(8) 0.011(7) 0.007(5)
C64 0.028(6) 0.017(5) 0.052(10) -0.009(6) -0.004(6) 0.001(5)
C28 0.048(8) 0.024(6) 0.066(12) -0.018(8) 0.017(9) -0.006(6)
C57 0.035(7) 0.039(8) 0.039(9) -0.001(7) -0.001(7) 0.007(6)
C7 0.039(7) 0.034(7) 0.025(7) -0.005(6) 0.006(6) 0.000(6)
C50 0.034(7) 0.047(8) 0.027(7) 0.010(7) 0.005(6) 0.013(6)
C3 0.029(6) 0.022(6) 0.055(10) -0.009(7) 0.012(7) -0.004(5)
C1 0.033(7) 0.048(9) 0.038(8) 0.004(8) -0.002(7) 0.009(7)
C9 0.026(6) 0.031(6) 0.027(7) -0.001(6) 0.002(5) -0.005(5)
C56 0.043(7) 0.027(6) 0.018(6) -0.008(5) 0.003(6) -0.007(6)
C37 0.037(3) 0.037(3) 0.036(3) 0.0005(12) -0.0008(12) -0.0008(12)
C27 0.062(10) 0.036(8) 0.053(11) -0.027(8) 0.026(10) 0.007(8)
C40 0.061(9) 0.032(7) 0.010(6) -0.011(6) -0.002(6) -0.015(7)
C41 0.025(6) 0.047(8) 0.030(7) 0.008(7) 0.002(6) 0.003(6)
C58 0.036(7) 0.059(11) 0.050(11) -0.005(9) -0.008(8) -0.006(8)
C67 0.050(10) 0.034(8) 0.105(19) -0.027(12) 0.034(12) -0.003(8)
C74 0.037(7) 0.039(8) 0.030(8) -0.001(7) -0.001(6) -0.004(6)
C10 0.029(6) 0.038(7) 0.034(8) 0.002(7) -0.006(6) -0.004(6)
C59 0.045(9) 0.053(10) 0.054(11) -0.006(9) -0.010(9) -0.013(8)
C49 0.046(8) 0.041(8) 0.035(8) 0.018(8) 0.006(7) 0.005(7)
C55 0.039(7) 0.029(7) 0.044(9) 0.013(7) -0.003(7) -0.011(6)
C68 0.038(7) 0.031(7) 0.063(12) -0.001(8) 0.020(8) 0.015(6)
C42 0.043(8) 0.056(10) 0.041(9) -0.016(9) -0.012(8) 0.010(8)
C39 0.055(9) 0.042(8) 0.033(8) 0.012(7) -0.003(8) -0.016(8)
C34 0.048(9) 0.053(10) 0.071(14) 0.023(11) -0.016(10) -0.008(9)
C26 0.080(13) 0.028(7) 0.066(14) -0.016(9) 0.033(12) -0.002(8)
C65 0.048(8) 0.032(7) 0.042(9) -0.011(7) 0.018(8) -0.009(7)
C25 0.081(13) 0.037(8) 0.023(7) -0.003(7) 0.007(8) -0.021(9)
C36 0.058(11) 0.049(10) 0.062(13) 0.016(10) -0.008(10) -0.021(9)
C35 0.040(9) 0.094(17) 0.084(18) 0.058(16) -0.024(11) -0.014(11)
C66 0.057(11) 0.044(10) 0.086(17) -0.033(11) 0.017(12) -0.013(9)
C43 0.044(9) 0.081(14) 0.058(13) -0.029(12) -0.010(9) 0.004(9)

loop_
_atom_type_symbol
_atom_type_description
_atom_type_scat_dispersion_real
_atom_type_scat_dispersion_imag
_atom_type_scat_source
C C 0.0181 0.0091 'International Tables Vol C Tables 4.2.6.8 and 6.1.1.4'
H H 0.0000 0.0000 'International Tables Vol C Tables 4.2.6.8 and 6.1.1.4'
Cu Cu -1.9646 0.5888 'International Tables Vol C Tables 4.2.6.8 and 6.1.1.4'
N N 0.0311 0.0180 'International Tables Vol C Tables 4.2.6.8 and 6.1.1.4'

loop_
_geom_angle_atom_site_label_1
_geom_angle_atom_site_label_2
_geom_angle_atom_site_label_3
_geom_angle
_geom_angle_site_symmetry_1
_geom_angle_site_symmetry_3
_geom_angle_publ_flag
N8 Cu3 Cu5 106.5(4) . . ?
N8 Cu3 N7 77.3(5) . . ?
N8 Cu3 N6 163.3(5) . . ?
N7 Cu3 Cu5 105.1(3) . . ?
N6 Cu3 Cu5 82.2(4) . . ?
N6 Cu3 N7 114.7(5) . . ?
N36 Cu10 N28 113.1(5) . . ?
N36 Cu10 N29 171.1(5) . . ?
N29 Cu10 N28 75.8(4) . . ?
N3 Cu2 N5 171.4(5) . . ?
N33 Cu12 Cu9 82.9(3) . . ?
N33 Cu12 N35 166.9(5) . . ?
N33 Cu12 N34 115.1(4) . . ?
N35 Cu12 Cu9 101.0(4) . . ?
N35 Cu12 N34 76.5(4) . . ?
N34 Cu12 Cu9 102.3(3) . . ?
N32 Cu11 Cu7 114.5(3) . . ?
N32 Cu11 N31 78.0(4) . . ?
N30 Cu11 Cu7 75.9(3) . . ?
N30 Cu11 N32 160.9(5) . . ?
N30 Cu11 N31 114.6(5) . . ?
N31 Cu11 Cu7 109.7(3) . . ?
N17 Cu6 N16 77.7(5) . . ?
N12 Cu6 N17 171.4(6) . . ?
N12 Cu6 N16 110.9(5) . . ?
N9 Cu1 N1 116.7(5) . . ?
N9 Cu1 N2 164.4(5) . . ?
N2 Cu1 N1 78.3(5) . . ?
N20 Cu7 Cu11 99.9(3) . . ?
N20 Cu7 N19 76.2(5) . . ?
N19 Cu7 Cu11 114.9(3) . . ?
N24 Cu7 Cu11 82.4(4) . . ?
N24 Cu7 N20 168.3(5) . . ?
N24 Cu7 N19 113.4(5) . . ?
N21 Cu9 Cu12 90.8(3) . . ?
N21 Cu9 N25 112.7(5) . . ?
N26 Cu9 Cu12 95.7(3) . . ?
N26 Cu9 N21 169.5(5) . . ?
N26 Cu9 N25 76.3(5) . . ?
N25 Cu9 Cu12 84.4(3) . . ?
N14 Cu5 Cu3 94.3(4) . . ?
N14 Cu5 N13 76.9(5) . . ?
N18 Cu5 Cu3 87.0(4) . . ?
N18 Cu5 N14 165.6(6) . . ?
N18 Cu5 N13 116.4(5) . . ?
N13 Cu5 Cu3 107.3(3) . . ?
N23 Cu8 N27 170.7(6) . . ?
N15 Cu4 N11 173.8(5) . . ?
N9 N8 Cu3 131.1(9) . . ?
N9 N8 C22 107.7(10) . . ?
C22 N8 Cu3 120.7(9) . . ?
N32 N33 Cu12 121.7(8) . . ?
C88 N33 Cu12 129.6(9) . . ?
C88 N33 N32 108.0(11) . . ?
N33 N32 Cu11 131.4(9) . . ?
C86 N32 Cu11 121.5(9) . . ?
C86 N32 N33 107.0(10) . . ?
N36 N35 Cu12 127.9(9) . . ?
C94 N35 Cu12 122.3(9) . . ?
C94 N35 N36 109.7(12) . . ?
N35 N36 Cu10 121.9(10) . . ?
N35 N36 C96 106.7(12) . . ?
C96 N36 Cu10 131.3(10) . . ?
C93 N34 Cu12 108.7(8) . . ?
C89 N34 Cu12 136.2(10) . . ?
C89 N34 C93 114.9(12) . . ?
N21 N20 Cu7 130.2(10) . . ?
N21 N20 C54 107.5(13) . . ?
C54 N20 Cu7 122.2(10) . . ?
N29 N30 Cu11 123.8(8) . . ?
N29 N30 C80 108.4(10) . . ?
C80 N30 Cu11 127.4(10) . . ?
N18 N17 Cu6 130.8(10) . . ?
C46 N17 Cu6 121.9(10) . . ?
C46 N17 N18 106.8(11) . . ?
C77 N28 Cu10 105.6(8) . . ?
C77 N28 C73 115.9(13) . . ?
C73 N28 Cu10 138.4(11) . . ?
C85 N31 Cu11 107.6(8) . . ?
C81 N31 Cu11 135.6(9) . . ?
C81 N31 C85 116.7(12) . . ?
C21 N7 Cu3 106.7(9) . . ?
C21 N7 C17 118.8(12) . . ?
C17 N7 Cu3 134.3(9) . . ?
N6 N5 Cu2 127.7(8) . . ?
N6 N5 C14 109.0(11) . . ?
C14 N5 Cu2 123.2(9) . . ?
C53 N19 Cu7 106.4(9) . . ?
C53 N19 C49 117.7(13) . . ?
C49 N19 Cu7 134.2(11) . . ?
N8 N9 Cu1 122.2(8) . . ?
N8 N9 C24 108.3(11) . . ?
C24 N9 Cu1 128.8(9) . . ?
N2 N3 Cu2 121.1(10) . . ?
N2 N3 C8 107.8(11) . . ?
C8 N3 Cu2 130.9(10) . . ?
N30 N29 Cu10 127.9(8) . . ?
N30 N29 C78 109.5(10) . . ?
C78 N29 Cu10 122.3(9) . . ?
C13 N4 C9 117.1(11) . . ?
C5 N1 Cu1 109.3(9) . . ?
C5 N1 C1 115.6(13) . . ?
C1 N1 Cu1 134.8(12) . . ?
N5 N6 Cu3 124.2(9) . . ?
N5 N6 C16 109.7(10) . . ?
C16 N6 Cu3 125.8(9) . . ?
N11 N12 Cu6 122.2(10) . . ?
C32 N12 Cu6 131.6(11) . . ?
C32 N12 N11 106.2(11) . . ?
C57 N22 C61 118.9(14) . . ?
N26 N27 Cu8 119.3(10) . . ?
C72 N27 Cu8 132.6(13) . . ?
C72 N27 N26 108.0(13) . . ?
N24 N23 Cu8 128.7(10) . . ?
N24 N23 C62 107.0(11) . . ?
C62 N23 Cu8 124.2(10) . . ?
N12 N11 Cu4 122.4(9) . . ?
C30 N11 Cu4 127.6(10) . . ?
C30 N11 N12 108.4(13) . . ?
N15 N14 Cu5 130.2(11) . . ?
C38 N14 Cu5 122.1(11) . . ?
C38 N14 N15 107.7(14) . . ?
N36 C96 H96 125.2 . . ?
N36 C96 C95 109.6(13) . . ?
C95 C96 H96 125.2 . . ?
N17 N18 Cu5 119.8(10) . . ?
N17 N18 C48 108.2(12) . . ?
C48 N18 Cu5 132.0(10) . . ?
N20 N21 Cu9 119.2(10) . . ?
N20 N21 C56 107.9(13) . . ?
C56 N21 Cu9 132.8(10) . . ?
N31 C85 C86 115.2(11) . . ?
N31 C85 C84 123.0(11) . . ?
C84 C85 C86 121.8(11) . . ?
C33 N13 Cu5 132.6(12) . . ?
C37 N13 Cu5 107.2(10) . . ?
C37 N13 C33 119.4(15) . . ?
N3 N2 Cu1 130.7(10) . . ?
C6 N2 Cu1 119.3(9) . . ?
C6 N2 N3 109.7(13) . . ?
N23 N24 Cu7 121.4(9) . . ?
C64 N24 Cu7 128.9(10) . . ?
C64 N24 N23 109.6(13) . . ?
N33 C88 H88 124.6 . . ?
N33 C88 C87 110.9(11) . . ?
C87 C88 H88 124.6 . . ?
N14 N15 Cu4 121.9(10) . . ?
N14 N15 C40 109.8(13) . . ?
C40 N15 Cu4 128.3(12) . . ?
C45 N16 Cu6 107.2(10) . . ?
C45 N16 C41 115.8(14) . . ?
C41 N16 Cu6 137.1(10) . . ?
C29 N10 C25 119.8(16) . . ?
N6 C16 H16 125.2 . . ?
N6 C16 C15 109.6(11) . . ?
C15 C16 H16 125.2 . . ?
N8 C22 C21 118.2(11) . . ?
N8 C22 C23 108.6(12) . . ?
C23 C22 C21 133.2(12) . . ?
N29 C78 C77 119.9(12) . . ?
N29 C78 C79 108.7(12) . . ?
C79 C78 C77 131.3(12) . . ?
C92 C91 H91 119.9 . . ?
C90 C91 H91 119.9 . . ?
C90 C91 C92 120.1(13) . . ?
C83 C82 H82 120.7 . . ?
C81 C82 H82 120.7 . . ?
C81 C82 C83 118.7(12) . . ?
C18 C19 H19 120.2 . . ?
C20 C19 H19 120.2 . . ?
C20 C19 C18 119.6(13) . . ?
N34 C93 C94 113.2(11) . . ?
C92 C93 N34 123.2(12) . . ?
C92 C93 C94 123.6(12) . . ?
N16 C45 C46 113.9(14) . . ?
N16 C45 C44 122.8(14) . . ?
C44 C45 C46 123.3(13) . . ?
N9 C24 H24 125.1 . . ?
N9 C24 C23 109.8(11) . . ?
C23 C24 H24 125.1 . . ?
N7 C21 C22 116.7(12) . . ?
N7 C21 C20 122.1(13) . . ?
C20 C21 C22 121.2(11) . . ?
N28 C77 C78 115.8(11) . . ?
N28 C77 C76 123.8(12) . . ?
C76 C77 C78 120.1(12) . . ?
N27 N26 Cu9 129.2(9) . . ?
C70 N26 Cu9 121.7(10) . . ?
C70 N26 N27 108.1(12) . . ?
N32 C86 C85 117.7(11) . . ?
N32 C86 C87 108.9(11) . . ?
C87 C86 C85 133.4(12) . . ?
C69 N25 Cu9 105.8(10) . . ?
C65 N25 Cu9 135.7(13) . . ?
C65 N25 C69 118.5(14) . . ?
N34 C89 H89 116.6 . . ?
N34 C89 C90 126.7(15) . . ?
C90 C89 H89 116.6 . . ?
N14 C38 C37 118.5(14) . . ?
N14 C38 C39 110.2(15) . . ?
C39 C38 C37 131.2(15) . . ?
N35 C94 C93 119.1(12) . . ?
N35 C94 C95 110.3(12) . . ?
C95 C94 C93 130.5(12) . . ?
N17 C46 C45 119.3(12) . . ?
N17 C46 C47 113.0(13) . . ?
C47 C46 C45 127.7(13) . . ?
N12 C32 H32 124.3 . . ?
N12 C32 C31 111.4(14) . . ?
C31 C32 H32 124.3 . . ?
C77 C76 H76 121.2 . . ?
C75 C76 C77 117.5(13) . . ?
C75 C76 H76 121.2 . . ?
N10 C29 C30 117.4(14) . . ?
N10 C29 C28 123.2(17) . . ?
C28 C29 C30 119.5(17) . . ?
C19 C18 H18 120.7 . . ?
C19 C18 C17 118.7(13) . . ?
C17 C18 H18 120.7 . . ?
N2 C6 C5 119.3(12) . . ?
N2 C6 C7 109.5(12) . . ?
C7 C6 C5 131.1(12) . . ?
N18 C48 H48 124.5 . . ?
N18 C48 C47 111.1(12) . . ?
C47 C48 H48 124.5 . . ?
C53 C52 H52 121.0 . . ?
C53 C52 C51 118.0(15) . . ?
C51 C52 H52 121.0 . . ?
N1 C5 C6 113.3(12) . . ?
N1 C5 C4 123.9(14) . . ?
C4 C5 C6 122.7(13) . . ?
N19 C53 C52 122.4(13) . . ?
N19 C53 C54 114.8(13) . . ?
C52 C53 C54 122.8(14) . . ?
N25 C69 C70 116.0(12) . . ?
N25 C69 C68 121.4(17) . . ?
C68 C69 C70 122.6(16) . . ?
C91 C92 H92 121.0 . . ?
C93 C92 C91 118.0(13) . . ?
C93 C92 H92 121.0 . . ?
C85 C84 H84 120.9 . . ?
C83 C84 C85 118.1(12) . . ?
C83 C84 H84 120.9 . . ?
C88 C87 C86 105.2(11) . . ?
C88 C87 H87 127.4 . . ?
C86 C87 H87 127.4 . . ?
N4 C13 C12 120.4(13) . . ?
N4 C13 C14 116.7(11) . . ?
C12 C13 C14 122.8(13) . . ?
N13 C33 H33 119.3 . . ?
N13 C33 C34 121.4(19) . . ?
C34 C33 H33 119.3 . . ?
C22 C23 H23 127.2 . . ?
C24 C23 C22 105.6(12) . . ?
C24 C23 H23 127.2 . . ?
C13 C12 H12 118.7 . . ?
C11 C12 C13 122.5(14) . . ?
C11 C12 H12 118.7 . . ?
N11 C30 C29 117.7(15) . . ?
N11 C30 C31 110.1(13) . . ?
C31 C30 C29 132.2(14) . . ?
N23 C62 C61 117.9(12) . . ?
N23 C62 C63 110.3(13) . . ?
C63 C62 C61 131.9(13) . . ?
N3 C8 H8 125.4 . . ?
N3 C8 C7 109.3(13) . . ?
C7 C8 H8 125.4 . . ?
C32 C31 H31 128.0 . . ?
C30 C31 C32 103.9(12) . . ?
C30 C31 H31 128.0 . . ?
N28 C73 H73 117.4 . . ?
N28 C73 C74 125.3(15) . . ?
C74 C73 H73 117.4 . . ?
C12 C11 H11 120.9 . . ?
C12 C11 C10 118.2(13) . . ?
C10 C11 H11 120.9 . . ?
C82 C83 H83 120.1 . . ?
C84 C83 C82 119.8(13) . . ?
C84 C83 H83 120.1 . . ?
C78 C79 H79 127.6 . . ?
C78 C79 C80 104.7(12) . . ?
C80 C79 H79 127.6 . . ?
C72 C71 H71 127.7 . . ?
C70 C71 H71 127.7 . . ?
C70 C71 C72 104.6(12) . . ?
N22 C61 C62 117.6(13) . . ?
N22 C61 C60 121.4(14) . . ?
C60 C61 C62 121.0(13) . . ?
C52 C51 H51 119.7 . . ?
C50 C51 C52 120.6(15) . . ?
C50 C51 H51 119.7 . . ?
N31 C81 C82 123.6(12) . . ?
N31 C81 H81 118.2 . . ?
C82 C81 H81 118.2 . . ?
C96 C95 H95 128.2 . . ?
C94 C95 C96 103.6(13) . . ?
C94 C95 H95 128.2 . . ?
N27 C72 C71 109.6(16) . . ?
N27 C72 H72 125.2 . . ?
C71 C72 H72 125.2 . . ?
N5 C14 C13 121.6(12) . . ?
N5 C14 C15 108.0(12) . . ?
C15 C14 C13 130.3(12) . . ?
N7 C17 C18 122.4(13) . . ?
N7 C17 H17 118.8 . . ?
C18 C17 H17 118.8 . . ?
C62 C63 H63 127.9 . . ?
C62 C63 C64 104.2(12) . . ?
C64 C63 H63 127.9 . . ?
C61 C60 H60 121.1 . . ?
C61 C60 C59 117.9(17) . . ?
C59 C60 H60 121.1 . . ?
C19 C20 C21 118.5(12) . . ?
C19 C20 H20 120.8 . . ?
C21 C20 H20 120.8 . . ?
C45 C44 H44 120.2 . . ?
C45 C44 C43 119.6(15) . . ?
C43 C44 H44 120.2 . . ?
N26 C70 C69 119.0(14) . . ?
N26 C70 C71 109.6(13) . . ?
C71 C70 C69 131.2(12) . . ?
C16 C15 C14 103.6(11) . . ?
C16 C15 H15 128.2 . . ?
C14 C15 H15 128.2 . . ?
N30 C80 C79 108.5(12) . . ?
N30 C80 H80 125.7 . . ?
C79 C80 H80 125.7 . . ?
C5 C4 H4 120.6 . . ?
C3 C4 C5 118.9(15) . . ?
C3 C4 H4 120.6 . . ?
C46 C47 H47 129.6 . . ?
C48 C47 C46 100.8(13) . . ?
C48 C47 H47 129.6 . . ?
N20 C54 C53 118.9(13) . . ?
N20 C54 C55 109.7(13) . . ?
C55 C54 C53 131.3(15) . . ?
C76 C75 H75 120.4 . . ?
C76 C75 C74 119.1(13) . . ?
C74 C75 H75 120.4 . . ?
C3 C2 H2 121.2 . . ?
C1 C2 H2 121.2 . . ?
C1 C2 C3 117.7(14) . . ?
C91 C90 C89 117.0(14) . . ?
C91 C90 H90 121.5 . . ?
C89 C90 H90 121.5 . . ?
N24 C64 C63 108.9(12) . . ?
N24 C64 H64 125.6 . . ?
C63 C64 H64 125.6 . . ?
C29 C28 H28 121.3 . . ?
C27 C28 C29 117(2) . . ?
C27 C28 H28 121.3 . . ?
N22 C57 H57 118.5 . . ?
N22 C57 C58 123.0(15) . . ?
C58 C57 H57 118.5 . . ?
C6 C7 C8 103.7(13) . . ?
C6 C7 H7 128.2 . . ?
C8 C7 H7 128.2 . . ?
C51 C50 H50 120.9 . . ?
C51 C50 C49 118.2(15) . . ?
C49 C50 H50 120.9 . . ?
C4 C3 C2 118.7(14) . . ?
C4 C3 H3 120.7 . . ?
C2 C3 H3 120.7 . . ?
N1 C1 H1 117.5 . . ?
C2 C1 N1 125.1(17) . . ?
C2 C1 H1 117.5 . . ?
N4 C9 H9 118.3 . . ?
N4 C9 C10 123.4(14) . . ?
C10 C9 H9 118.3 . . ?
N21 C56 H56 124.9 . . ?
N21 C56 C55 110.3(14) . . ?
C55 C56 H56 124.9 . . ?
N13 C37 C38 115.0(14) . . ?
N13 C37 C36 121.1(17) . . ?
C36 C37 C38 123.9(17) . . ?
C28 C27 H27 120.0 . . ?
C28 C27 C26 120.0(17) . . ?
C26 C27 H27 120.0 . . ?
N15 C40 H40 127.6 . . ?
N15 C40 C39 104.8(14) . . ?
C39 C40 H40 127.6 . . ?
N16 C41 H41 118.2 . . ?
C42 C41 N16 123.6(15) . . ?
C42 C41 H41 118.2 . . ?
C57 C58 H58 121.2 . . ?
C59 C58 C57 117.6(17) . . ?
C59 C58 H58 121.2 . . ?
C68 C67 H67 119.7 . . ?
C68 C67 C66 120.6(17) . . ?
C66 C67 H67 119.7 . . ?
C73 C74 C75 118.3(15) . . ?
C73 C74 H74 120.9 . . ?
C75 C74 H74 120.9 . . ?
C11 C10 C9 118.4(14) . . ?
C11 C10 H10 120.8 . . ?
C9 C10 H10 120.8 . . ?
C60 C59 H59 119.5 . . ?
C58 C59 C60 120.9(19) . . ?
C58 C59 H59 119.5 . . ?
N19 C49 C50 123.2(18) . . ?
N19 C49 H49 118.4 . . ?
C50 C49 H49 118.4 . . ?
C54 C55 H55 127.8 . . ?
C56 C55 C54 104.5(15) . . ?
C56 C55 H55 127.8 . . ?
C69 C68 H68 120.6 . . ?
C67 C68 C69 119(2) . . ?
C67 C68 H68 120.6 . . ?
C41 C42 H42 119.2 . . ?
C41 C42 C43 121.5(17) . . ?
C43 C42 H42 119.2 . . ?
C38 C39 C40 107.4(15) . . ?
C38 C39 H39 126.3 . . ?
C40 C39 H39 126.3 . . ?
C33 C34 H34 120.2 . . ?
C35 C34 C33 120(2) . . ?
C35 C34 H34 120.2 . . ?
C27 C26 H26 120.4 . . ?
C27 C26 C25 119.3(18) . . ?
C25 C26 H26 120.4 . . ?
N25 C65 H65 118.1 . . ?
N25 C65 C66 124(2) . . ?
C66 C65 H65 118.1 . . ?
N10 C25 C26 120(2) . . ?
N10 C25 H25 119.9 . . ?
C26 C25 H25 119.9 . . ?
C37 C36 H36 120.4 . . ?
C37 C36 C35 119(2) . . ?
C35 C36 H36 120.4 . . ?
C34 C35 C36 119.3(19) . . ?
C34 C35 H35 120.4 . . ?
C36 C35 H35 120.4 . . ?
C67 C66 H66 121.6 . . ?
C65 C66 C67 117(2) . . ?
C65 C66 H66 121.6 . . ?
C44 C43 H43 121.8 . . ?
C42 C43 C44 116.4(18) . . ?
C42 C43 H43 121.8 . . ?

loop_
_geom_bond_atom_site_label_1
_geom_bond_atom_site_label_2
_geom_bond_distance
_geom_bond_site_symmetry_2
_geom_bond_publ_flag
Cu3 Cu5 2.824(3) . ?
Cu3 N8 1.893(10) . ?
Cu3 N7 2.386(12) . ?
Cu3 N6 1.895(11) . ?
Cu10 N36 1.840(13) . ?
Cu10 N28 2.475(12) . ?
Cu10 N29 1.893(10) . ?
Cu2 N5 1.885(12) . ?
Cu2 N3 1.846(11) . ?
Cu12 Cu9 3.047(3) . ?
Cu12 N33 1.875(11) . ?
Cu12 N35 1.896(13) . ?
Cu12 N34 2.374(11) . ?
Cu11 Cu7 2.841(3) . ?
Cu11 N32 1.882(11) . ?
Cu11 N30 1.877(11) . ?
Cu11 N31 2.352(12) . ?
Cu6 N17 1.871(12) . ?
Cu6 N12 1.860(11) . ?
Cu6 N16 2.355(13) . ?
Cu1 N9 1.886(11) . ?
Cu1 N1 2.307(11) . ?
Cu1 N2 1.916(13) . ?
Cu7 N20 1.899(14) . ?
Cu7 N19 2.434(12) . ?
Cu7 N24 1.868(14) . ?
Cu9 N21 1.888(14) . ?
Cu9 N26 1.886(13) . ?
Cu9 N25 2.431(12) . ?
Cu5 N14 1.894(15) . ?
Cu5 N18 1.882(14) . ?
Cu5 N13 2.385(14) . ?
Cu8 N27 1.868(12) . ?
Cu8 N23 1.866(12) . ?
Cu4 N11 1.874(14) . ?
Cu4 N15 1.852(13) . ?
N8 N9 1.352(15) . ?
N8 C22 1.380(17) . ?
N33 N32 1.380(15) . ?
N33 C88 1.331(17) . ?
N32 C86 1.370(18) . ?
N35 N36 1.359(16) . ?
N35 C94 1.343(17) . ?
N36 C96 1.38(2) . ?
N34 C93 1.366(18) . ?
N34 C89 1.327(18) . ?
N20 N21 1.338(17) . ?
N20 C54 1.35(2) . ?
N30 N29 1.339(16) . ?
N30 C80 1.361(17) . ?
N17 N18 1.359(17) . ?
N17 C46 1.323(19) . ?
N28 C77 1.339(18) . ?
N28 C73 1.35(2) . ?
N31 C85 1.362(16) . ?
N31 C81 1.337(19) . ?
N7 C21 1.339(17) . ?
N7 C17 1.345(19) . ?
N5 N6 1.295(17) . ?
N5 C14 1.376(16) . ?
N19 C53 1.35(2) . ?
N19 C49 1.35(2) . ?
N9 C24 1.361(16) . ?
N3 N2 1.348(16) . ?
N3 C8 1.36(2) . ?
N29 C78 1.349(17) . ?
N4 C13 1.356(18) . ?
N4 C9 1.359(19) . ?
N1 C5 1.353(19) . ?
N1 C1 1.36(2) . ?
N6 C16 1.350(17) . ?
N12 N11 1.418(18) . ?
N12 C32 1.33(2) . ?
N22 C61 1.351(18) . ?
N22 C57 1.31(2) . ?
N27 N26 1.403(19) . ?
N27 C72 1.33(2) . ?
N23 N24 1.365(17) . ?
N23 C62 1.373(19) . ?
N11 C30 1.33(2) . ?
N14 N15 1.346(19) . ?
N14 C38 1.34(2) . ?
C96 H96 0.9300 . ?
C96 C95 1.42(2) . ?
N18 C48 1.36(2) . ?
N21 C56 1.35(2) . ?
C85 C86 1.472(17) . ?
C85 C84 1.385(19) . ?
N13 C33 1.36(2) . ?
N13 C37 1.35(2) . ?
N2 C6 1.338(18) . ?
N24 C64 1.343(19) . ?
C88 H88 0.9300 . ?
C88 C87 1.369(18) . ?
N15 C40 1.401(17) . ?
N16 C45 1.362(18) . ?
N16 C41 1.379(19) . ?
N10 C29 1.32(3) . ?
N10 C25 1.33(2) . ?
C16 H16 0.9300 . ?
C16 C15 1.387(17) . ?
C22 C21 1.44(2) . ?
C22 C23 1.391(19) . ?
C78 C77 1.467(19) . ?
C78 C79 1.40(2) . ?
C91 H91 0.9300 . ?
C91 C92 1.42(2) . ?
C91 C90 1.33(3) . ?
C82 H82 0.9300 . ?
C82 C83 1.380(19) . ?
C82 C81 1.37(2) . ?
C19 H19 0.9300 . ?
C19 C18 1.39(2) . ?
C19 C20 1.38(2) . ?
C93 C94 1.477(18) . ?
C93 C92 1.358(19) . ?
C45 C46 1.48(2) . ?
C45 C44 1.39(2) . ?
C24 H24 0.9300 . ?
C24 C23 1.370(19) . ?
C21 C20 1.426(19) . ?
C77 C76 1.418(18) . ?
N26 C70 1.352(17) . ?
C86 C87 1.391(18) . ?
N25 C69 1.35(2) . ?
N25 C65 1.32(2) . ?
C89 H89 0.9300 . ?
C89 C90 1.37(2) . ?
C38 C37 1.48(2) . ?
C38 C39 1.36(3) . ?
C94 C95 1.39(2) . ?
C46 C47 1.418(19) . ?
C32 H32 0.9300 . ?
C32 C31 1.40(2) . ?
C76 H76 0.9300 . ?
C76 C75 1.39(2) . ?
C29 C30 1.46(2) . ?
C29 C28 1.41(2) . ?
C18 H18 0.9300 . ?
C18 C17 1.41(2) . ?
C6 C5 1.49(2) . ?
C6 C7 1.40(2) . ?
C48 H48 0.9300 . ?
C48 C47 1.39(2) . ?
C52 H52 0.9300 . ?
C52 C53 1.39(2) . ?
C52 C51 1.40(2) . ?
C5 C4 1.39(2) . ?
C53 C54 1.48(2) . ?
C69 C70 1.45(2) . ?
C69 C68 1.390(19) . ?
C92 H92 0.9300 . ?
C84 H84 0.9300 . ?
C84 C83 1.37(2) . ?
C87 H87 0.9300 . ?
C13 C12 1.395(19) . ?
C13 C14 1.45(2) . ?
C33 H33 0.9300 . ?
C33 C34 1.40(3) . ?
C23 H23 0.9300 . ?
C12 H12 0.9300 . ?
C12 C11 1.34(2) . ?
C30 C31 1.40(2) . ?
C62 C61 1.47(2) . ?
C62 C63 1.39(2) . ?
C8 H8 0.9300 . ?
C8 C7 1.41(2) . ?
C31 H31 0.9300 . ?
C73 H73 0.9300 . ?
C73 C74 1.36(2) . ?
C11 H11 0.9300 . ?
C11 C10 1.38(2) . ?
C83 H83 0.9300 . ?
C79 H79 0.9300 . ?
C79 C80 1.407(19) . ?
C71 H71 0.9300 . ?
C71 C72 1.43(2) . ?
C71 C70 1.39(2) . ?
C61 C60 1.39(2) . ?
C51 H51 0.9300 . ?
C51 C50 1.35(3) . ?
C81 H81 0.9300 . ?
C95 H95 0.9300 . ?
C72 H72 0.9300 . ?
C14 C15 1.409(19) . ?
C17 H17 0.9300 . ?
C63 H63 0.9300 . ?
C63 C64 1.42(2) . ?
C60 H60 0.9300 . ?
C60 C59 1.40(2) . ?
C20 H20 0.9300 . ?
C44 H44 0.9300 . ?
C44 C43 1.43(3) . ?
C15 H15 0.9300 . ?
C80 H80 0.9300 . ?
C4 H4 0.9300 . ?
C4 C3 1.35(2) . ?
C47 H47 0.9300 . ?
C54 C55 1.38(2) . ?
C75 H75 0.9300 . ?
C75 C74 1.40(2) . ?
C2 H2 0.9300 . ?
C2 C3 1.45(3) . ?
C2 C1 1.33(2) . ?
C90 H90 0.9300 . ?
C64 H64 0.9300 . ?
C28 H28 0.9300 . ?
C28 C27 1.36(3) . ?
C57 H57 0.9300 . ?
C57 C58 1.42(3) . ?
C7 H7 0.9300 . ?
C50 H50 0.9300 . ?
C50 C49 1.39(2) . ?
C3 H3 0.9300 . ?
C1 H1 0.9300 . ?
C9 H9 0.9300 . ?
C9 C10 1.40(2) . ?
C56 H56 0.9300 . ?
C56 C55 1.36(2) . ?
C37 C36 1.38(3) . ?
C27 H27 0.9300 . ?
C27 C26 1.38(3) . ?
C40 H40 0.9300 . ?
C40 C39 1.40(3) . ?
C41 H41 0.9300 . ?
C41 C42 1.36(2) . ?
C58 H58 0.9300 . ?
C58 C59 1.33(3) . ?
C67 H67 0.9300 . ?
C67 C68 1.35(3) . ?
C67 C66 1.39(4) . ?
C74 H74 0.9300 . ?
C10 H10 0.9300 . ?
C59 H59 0.9300 . ?
C49 H49 0.9300 . ?
C55 H55 0.9300 . ?
C68 H68 0.9300 . ?
C42 H42 0.9300 . ?
C42 C43 1.37(3) . ?
C39 H39 0.9300 . ?
C34 H34 0.9300 . ?
C34 C35 1.34(4) . ?
C26 H26 0.9300 . ?
C26 C25 1.42(3) . ?
C65 H65 0.9300 . ?
C65 C66 1.38(3) . ?
C25 H25 0.9300 . ?
C36 H36 0.9300 . ?
C36 C35 1.43(4) . ?
C35 H35 0.9300 . ?
C66 H66 0.9300 . ?
C43 H43 0.9300 . ?

loop_
_geom_torsion_atom_site_label_1
_geom_torsion_atom_site_label_2
_geom_torsion_atom_site_label_3
_geom_torsion_atom_site_label_4
_geom_torsion
_geom_torsion_site_symmetry_1
_geom_torsion_site_symmetry_2
_geom_torsion_site_symmetry_3
_geom_torsion_site_symmetry_4
_geom_torsion_publ_flag
Cu3 Cu5 N14 N15 -77.2(12) . . . . ?
Cu3 Cu5 N14 C38 104.9(11) . . . . ?
Cu3 Cu5 N18 N17 81.1(10) . . . . ?
Cu3 Cu5 N18 C48 -101.4(13) . . . . ?
Cu3 N8 N9 Cu1 0.0(16) . . . . ?
Cu3 N8 N9 C24 -171.7(9) . . . . ?
Cu3 N8 C22 C21 -4.9(15) . . . . ?
Cu3 N8 C22 C23 173.6(8) . . . . ?
Cu3 N7 C21 C22 -5.2(13) . . . . ?
Cu3 N7 C21 C20 174.8(10) . . . . ?
Cu3 N7 C17 C18 -173.4(10) . . . . ?
Cu3 N6 C16 C15 -174.7(10) . . . . ?
Cu10 N36 C96 C95 177.6(10) . . . . ?
Cu10 N28 C77 C78 4.1(12) . . . . ?
Cu10 N28 C77 C76 178.1(10) . . . . ?
Cu10 N28 C73 C74 179.9(12) . . . . ?
Cu10 N29 C78 C77 -6.8(17) . . . . ?
Cu10 N29 C78 C79 175.8(9) . . . . ?
Cu2 N5 N6 Cu3 -8.6(16) . . . . ?
Cu2 N5 N6 C16 177.6(10) . . . . ?
Cu2 N5 C14 C13 0.5(17) . . . . ?
Cu2 N5 C14 C15 -177.5(9) . . . . ?
Cu2 N3 N2 Cu1 -2.3(17) . . . . ?
Cu2 N3 N2 C6 -175.0(9) . . . . ?
Cu2 N3 C8 C7 173.8(11) . . . . ?
Cu12 Cu9 N21 N20 -94.7(9) . . . . ?
Cu12 Cu9 N21 C56 84.3(13) . . . . ?
Cu12 Cu9 N26 N27 94.8(10) . . . . ?
Cu12 Cu9 N26 C70 -72.7(10) . . . . ?
Cu12 N33 N32 Cu11 3.0(15) . . . . ?
Cu12 N33 N32 C86 -173.0(8) . . . . ?
Cu12 N33 C88 C87 172.7(9) . . . . ?
Cu12 N35 N36 Cu10 4.5(16) . . . . ?
Cu12 N35 N36 C96 -177.4(9) . . . . ?
Cu12 N35 C94 C93 -6.2(16) . . . . ?
Cu12 N35 C94 C95 177.5(9) . . . . ?
Cu12 N34 C93 C94 -0.1(13) . . . . ?
Cu12 N34 C93 C92 177.2(11) . . . . ?
Cu12 N34 C89 C90 -173.9(12) . . . . ?
Cu11 Cu7 N20 N21 73.7(11) . . . . ?
Cu11 Cu7 N20 C54 -108.6(10) . . . . ?
Cu11 Cu7 N24 N23 -76.2(10) . . . . ?
Cu11 Cu7 N24 C64 107.2(13) . . . . ?
Cu11 N32 C86 C85 1.2(15) . . . . ?
Cu11 N32 C86 C87 -176.0(8) . . . . ?
Cu11 N30 N29 Cu10 11.8(15) . . . . ?
Cu11 N30 N29 C78 -174.4(9) . . . . ?
Cu11 N30 C80 C79 172.8(9) . . . . ?
Cu11 N31 C85 C86 1.4(12) . . . . ?
Cu11 N31 C85 C84 -179.8(10) . . . . ?
Cu11 N31 C81 C82 177.0(9) . . . . ?
Cu6 N17 N18 Cu5 -6.5(18) . . . . ?
Cu6 N17 N18 C48 175.4(11) . . . . ?
Cu6 N17 C46 C45 3.7(17) . . . . ?
Cu6 N17 C46 C47 -174.9(10) . . . . ?
Cu6 N12 N11 Cu4 -11.0(15) . . . . ?
Cu6 N12 N11 C30 -177.6(9) . . . . ?
Cu6 N12 C32 C31 175.8(10) . . . . ?
Cu6 N16 C45 C46 0.9(13) . . . . ?
Cu6 N16 C45 C44 -177.6(12) . . . . ?
Cu6 N16 C41 C42 174.1(13) . . . . ?
Cu1 N9 C24 C23 -171.8(9) . . . . ?
Cu1 N1 C5 C6 0.8(14) . . . . ?
Cu1 N1 C5 C4 -177.2(11) . . . . ?
Cu1 N1 C1 C2 177.3(12) . . . . ?
Cu1 N2 C6 C5 9.7(17) . . . . ?
Cu1 N2 C6 C7 -173.0(10) . . . . ?
Cu7 Cu11 N32 N33 78.0(11) . . . . ?
Cu7 Cu11 N32 C86 -106.6(9) . . . . ?
Cu7 Cu11 N30 N29 -96.9(10) . . . . ?
Cu7 Cu11 N30 C80 90.3(11) . . . . ?
Cu7 N20 N21 Cu9 -4.5(15) . . . . ?
Cu7 N20 N21 C56 176.3(10) . . . . ?
Cu7 N20 C54 C53 0.9(18) . . . . ?
Cu7 N20 C54 C55 -175.2(9) . . . . ?
Cu7 N19 C53 C52 -164.7(12) . . . . ?
Cu7 N19 C53 C54 12.9(14) . . . . ?
Cu7 N19 C49 C50 160.2(12) . . . . ?
Cu7 N24 C64 C63 179.2(10) . . . . ?
Cu9 Cu12 N33 N32 -80.1(9) . . . . ?
Cu9 Cu12 N33 C88 110.8(11) . . . . ?
Cu9 Cu12 N35 N36 81.8(11) . . . . ?
Cu9 Cu12 N35 C94 -95.8(10) . . . . ?
Cu9 N21 C56 C55 -179.3(10) . . . . ?
Cu9 N26 C70 C69 -13.3(16) . . . . ?
Cu9 N26 C70 C71 171.3(9) . . . . ?
Cu9 N25 C69 C70 1.2(13) . . . . ?
Cu9 N25 C69 C68 -179.3(12) . . . . ?
Cu9 N25 C65 C66 -179.8(14) . . . . ?
Cu5 Cu3 N8 N9 -85.6(11) . . . . ?
Cu5 Cu3 N8 C22 103.6(9) . . . . ?
Cu5 Cu3 N6 N5 96.8(11) . . . . ?
Cu5 Cu3 N6 C16 -90.4(12) . . . . ?
Cu5 N14 N15 Cu4 -0.1(18) . . . . ?
Cu5 N14 N15 C40 -178.4(10) . . . . ?
Cu5 N14 C38 C37 -1.5(18) . . . . ?
Cu5 N14 C38 C39 179.7(10) . . . . ?
Cu5 N18 C48 C47 178.4(11) . . . . ?
Cu5 N13 C33 C34 -170.5(13) . . . . ?
Cu5 N13 C37 C38 -6.9(16) . . . . ?
Cu5 N13 C37 C36 173.4(14) . . . . ?
Cu8 N27 N26 Cu9 8.3(15) . . . . ?
Cu8 N27 N26 C70 177.1(9) . . . . ?
Cu8 N27 C72 C71 -177.5(10) . . . . ?
Cu8 N23 N24 Cu7 4.3(16) . . . . ?
Cu8 N23 N24 C64 -178.6(10) . . . . ?
Cu8 N23 C62 C61 -1.4(18) . . . . ?
Cu8 N23 C62 C63 177.9(10) . . . . ?
Cu4 N11 C30 C29 17.2(18) . . . . ?
Cu4 N11 C30 C31 -164.4(10) . . . . ?
Cu4 N15 C40 C39 -179.0(11) . . . . ?
N8 Cu3 N6 N5 -26(3) . . . . ?
N8 Cu3 N6 C16 146.8(17) . . . . ?
N8 N9 C24 C23 -0.9(14) . . . . ?
N8 C22 C21 N7 7.0(17) . . . . ?
N8 C22 C21 C20 -173.0(12) . . . . ?
N8 C22 C23 C24 -1.4(14) . . . . ?
N33 Cu12 N35 N36 -25(3) . . . . ?
N33 Cu12 N35 C94 157.9(18) . . . . ?
N33 N32 C86 C85 177.6(10) . . . . ?
N33 N32 C86 C87 0.4(13) . . . . ?
N33 C88 C87 C86 -2.1(15) . . . . ?
N32 Cu11 N30 N29 29(2) . . . . ?
N32 Cu11 N30 C80 -143.9(15) . . . . ?
N32 N33 C88 C87 2.5(15) . . . . ?
N32 C86 C87 C88 1.0(14) . . . . ?
N35 Cu12 N33 N32 28(3) . . . . ?
N35 Cu12 N33 C88 -140.9(19) . . . . ?
N35 N36 C96 C95 -0.2(15) . . . . ?
N35 C94 C95 C96 0.3(15) . . . . ?
N36 N35 C94 C93 175.9(11) . . . . ?
N36 N35 C94 C95 -0.4(15) . . . . ?
N36 C96 C95 C94 0.0(16) . . . . ?
N34 Cu12 N33 N32 179.6(8) . . . . ?
N34 Cu12 N33 C88 10.5(13) . . . . ?
N34 Cu12 N35 N36 -178.0(12) . . . . ?
N34 Cu12 N35 C94 4.4(10) . . . . ?
N34 C93 C94 N35 3.6(17) . . . . ?
N34 C93 C94 C95 179.0(14) . . . . ?
N34 C93 C92 C91 -1(2) . . . . ?
N34 C89 C90 C91 -2(2) . . . . ?
N20 Cu7 N24 N23 26(3) . . . . ?
N20 Cu7 N24 C64 -150(2) . . . . ?
N20 N21 C56 C55 -0.3(16) . . . . ?
N20 C54 C55 C56 -3.1(16) . . . . ?
N30 Cu11 N32 N33 -42(2) . . . . ?
N30 Cu11 N32 C86 133.3(15) . . . . ?
N30 N29 C78 C77 179.0(11) . . . . ?
N30 N29 C78 C79 1.6(15) . . . . ?
N17 N18 C48 C47 -3.9(16) . . . . ?
N17 C46 C47 C48 0.1(16) . . . . ?
N28 Cu10 N36 N35 165.1(9) . . . . ?
N28 Cu10 N36 C96 -12.5(14) . . . . ?
N28 Cu10 N29 N30 179.6(11) . . . . ?
N28 Cu10 N29 C78 6.6(10) . . . . ?
N28 C77 C76 C75 2(2) . . . . ?
N28 C73 C74 C75 2(3) . . . . ?
N31 Cu11 N32 N33 -175.7(11) . . . . ?
N31 Cu11 N32 C86 -0.3(9) . . . . ?
N31 Cu11 N30 N29 157.6(9) . . . . ?
N31 Cu11 N30 C80 -15.1(12) . . . . ?
N31 C85 C86 N32 -1.7(16) . . . . ?
N31 C85 C86 C87 174.6(12) . . . . ?
N31 C85 C84 C83 2.6(19) . . . . ?
N7 Cu3 N8 N9 172.2(12) . . . . ?
N7 Cu3 N8 C22 1.4(9) . . . . ?
N7 Cu3 N6 N5 -160.1(10) . . . . ?
N7 Cu3 N6 C16 12.7(14) . . . . ?
N7 C21 C20 C19 1(2) . . . . ?
N5 N6 C16 C15 -1.1(17) . . . . ?
N5 C14 C15 C16 0.2(15) . . . . ?
N19 Cu7 N20 N21 -172.9(12) . . . . ?
N19 Cu7 N20 C54 4.8(10) . . . . ?
N19 Cu7 N24 N23 169.9(9) . . . . ?
N19 Cu7 N24 C64 -6.7(15) . . . . ?
N19 C53 C54 N20 -11.0(19) . . . . ?
N19 C53 C54 C55 164.0(15) . . . . ?
N9 N8 C22 C21 -177.6(11) . . . . ?
N9 N8 C22 C23 0.9(13) . . . . ?
N9 C24 C23 C22 1.4(14) . . . . ?
N3 N2 C6 C5 -176.7(12) . . . . ?
N3 N2 C6 C7 0.6(16) . . . . ?
N3 C8 C7 C6 0.7(16) . . . . ?
N29 N30 C80 C79 -0.8(15) . . . . ?
N29 C78 C77 N28 0.4(18) . . . . ?
N29 C78 C77 C76 -173.8(12) . . . . ?
N29 C78 C79 C80 -2.0(15) . . . . ?
N4 C13 C12 C11 -3(2) . . . . ?
N4 C13 C14 N5 0.6(18) . . . . ?
N4 C13 C14 C15 178.1(13) . . . . ?
N4 C9 C10 C11 -1(2) . . . . ?
N1 Cu1 N9 N8 175.8(9) . . . . ?
N1 Cu1 N9 C24 -14.3(13) . . . . ?
N1 C5 C4 C3 1(2) . . . . ?
N6 Cu3 N8 N9 34(3) . . . . ?
N6 Cu3 N8 C22 -136.7(17) . . . . ?
N6 N5 C14 C13 177.1(12) . . . . ?
N6 N5 C14 C15 -0.9(15) . . . . ?
N6 C16 C15 C14 0.5(17) . . . . ?
N12 N11 C30 C29 -177.1(11) . . . . ?
N12 N11 C30 C31 1.3(15) . . . . ?
N12 C32 C31 C30 2.5(16) . . . . ?
N22 C61 C60 C59 1(2) . . . . ?
N22 C57 C58 C59 4(3) . . . . ?
N27 N26 C70 C69 176.8(11) . . . . ?
N27 N26 C70 C71 1.4(15) . . . . ?
N23 N24 C64 C63 2.2(17) . . . . ?
N23 C62 C61 N22 3(2) . . . . ?
N23 C62 C61 C60 -176.6(13) . . . . ?
N23 C62 C63 C64 0.0(16) . . . . ?
N11 N12 C32 C31 -1.8(15) . . . . ?
N11 C30 C31 C32 -2.3(15) . . . . ?
N14 Cu5 N18 N17 -14(3) . . . . ?
N14 Cu5 N18 C48 163.1(18) . . . . ?
N14 N15 C40 C39 -0.9(16) . . . . ?
N14 C38 C37 N13 6(2) . . . . ?
N14 C38 C37 C36 -173.9(16) . . . . ?
N14 C38 C39 C40 -1.9(18) . . . . ?
N18 Cu5 N14 N15 17(3) . . . . ?
N18 Cu5 N14 C38 -160.4(19) . . . . ?
N18 N17 C46 C45 176.3(11) . . . . ?
N18 N17 C46 C47 -2.4(16) . . . . ?
N18 C48 C47 C46 2.3(16) . . . . ?
N21 Cu9 N26 N27 -33(3) . . . . ?
N21 Cu9 N26 C70 159(2) . . . . ?
N21 N20 C54 C53 179.0(12) . . . . ?
N21 N20 C54 C55 3.0(15) . . . . ?
N21 C56 C55 C54 2.1(17) . . . . ?
C85 N31 C81 C82 0.1(19) . . . . ?
C85 C86 C87 C88 -175.5(13) . . . . ?
C85 C84 C83 C82 -1(2) . . . . ?
N13 Cu5 N14 N15 176.1(13) . . . . ?
N13 Cu5 N14 C38 -1.9(11) . . . . ?
N13 Cu5 N18 N17 -171.1(9) . . . . ?
N13 Cu5 N18 C48 6.5(15) . . . . ?
N13 C33 C34 C35 2(3) . . . . ?
N13 C37 C36 C35 -2(3) . . . . ?
N2 Cu1 N9 N8 -21(2) . . . . ?
N2 Cu1 N9 C24 149.1(16) . . . . ?
N2 N3 C8 C7 -0.4(16) . . . . ?
N2 C6 C5 N1 -6.3(18) . . . . ?
N2 C6 C5 C4 171.6(12) . . . . ?
N2 C6 C7 C8 -0.8(16) . . . . ?
N24 Cu7 N20 N21 -27(3) . . . . ?
N24 Cu7 N20 C54 151(2) . . . . ?
N24 N23 C62 C61 -177.9(12) . . . . ?
N24 N23 C62 C63 1.3(16) . . . . ?
C88 N33 N32 Cu11 174.2(9) . . . . ?
C88 N33 N32 C86 -1.8(13) . . . . ?
N15 N14 C38 C37 -179.8(12) . . . . ?
N15 N14 C38 C39 1.3(16) . . . . ?
N15 C40 C39 C38 1.7(17) . . . . ?
N16 Cu6 N17 N18 -172.9(14) . . . . ?
N16 Cu6 N17 C46 -2.3(10) . . . . ?
N16 Cu6 N12 N11 -172.0(9) . . . . ?
N16 Cu6 N12 C32 10.6(14) . . . . ?
N16 C45 C46 N17 -2.8(17) . . . . ?
N16 C45 C46 C47 175.6(13) . . . . ?
N16 C45 C44 C43 0(3) . . . . ?
N16 C41 C42 C43 7(3) . . . . ?
N10 C29 C30 N11 -3.3(19) . . . . ?
N10 C29 C30 C31 178.8(15) . . . . ?
N10 C29 C28 C27 -2(2) . . . . ?
C22 N8 N9 Cu1 171.7(8) . . . . ?
C22 N8 N9 C24 0.0(13) . . . . ?
C22 C21 C20 C19 -179.3(12) . . . . ?
C78 C77 C76 C75 176.1(12) . . . . ?
C78 C79 C80 N30 1.7(15) . . . . ?
C19 C18 C17 N7 -1(2) . . . . ?
C93 N34 C89 C90 0(2) . . . . ?
C93 C94 C95 C96 -175.5(13) . . . . ?
C45 N16 C41 C42 -7(2) . . . . ?
C45 C46 C47 C48 -178.5(13) . . . . ?
C45 C44 C43 C42 0(3) . . . . ?
C21 N7 C17 C18 0.6(19) . . . . ?
C21 C22 C23 C24 176.8(13) . . . . ?
C77 N28 C73 C74 -1(2) . . . . ?
C77 C78 C79 C80 -179.0(13) . . . . ?
C77 C76 C75 C74 -1(2) . . . . ?
N26 Cu9 N21 N20 33(3) . . . . ?
N26 Cu9 N21 C56 -148(2) . . . . ?
N26 N27 C72 C71 0.5(15) . . . . ?
C86 C85 C84 C83 -178.7(12) . . . . ?
N25 Cu9 N21 N20 -178.9(8) . . . . ?
N25 Cu9 N21 C56 0.0(14) . . . . ?
N25 Cu9 N26 N27 177.6(11) . . . . ?
N25 Cu9 N26 C70 10.1(10) . . . . ?
N25 C69 C70 N26 6.5(18) . . . . ?
N25 C69 C70 C71 -179.2(14) . . . . ?
N25 C69 C68 C67 -1(2) . . . . ?
N25 C65 C66 C67 -1(3) . . . . ?
C89 N34 C93 C94 -175.5(12) . . . . ?
C89 N34 C93 C92 1.7(19) . . . . ?
C38 N14 N15 Cu4 178.0(10) . . . . ?
C38 N14 N15 C40 -0.2(16) . . . . ?
C38 C37 C36 C35 178.1(16) . . . . ?
C94 N35 N36 Cu10 -177.7(9) . . . . ?
C94 N35 N36 C96 0.4(15) . . . . ?
C94 C93 C92 C91 175.9(12) . . . . ?
C46 N17 N18 Cu5 -178.2(9) . . . . ?
C46 N17 N18 C48 3.7(15) . . . . ?
C46 C45 C44 C43 -178.0(17) . . . . ?
C32 N12 N11 Cu4 166.9(9) . . . . ?
C32 N12 N11 C30 0.4(15) . . . . ?
C76 C75 C74 C73 -1(2) . . . . ?
C29 N10 C25 C26 1(2) . . . . ?
C29 C30 C31 C32 175.8(14) . . . . ?
C29 C28 C27 C26 4(3) . . . . ?
C18 C19 C20 C21 -1(2) . . . . ?
C6 C5 C4 C3 -177.1(13) . . . . ?
C52 C53 C54 N20 166.5(13) . . . . ?
C52 C53 C54 C55 -18(2) . . . . ?
C52 C51 C50 C49 1(2) . . . . ?
C5 N1 C1 C2 4(2) . . . . ?
C5 C6 C7 C8 176.1(14) . . . . ?
C5 C4 C3 C2 0(2) . . . . ?
C53 N19 C49 C50 -2(2) . . . . ?
C53 C52 C51 C50 0(2) . . . . ?
C53 C54 C55 C56 -178.5(15) . . . . ?
C69 N25 C65 C66 1(2) . . . . ?
C92 C91 C90 C89 3(2) . . . . ?
C92 C93 C94 N35 -173.7(13) . . . . ?
C92 C93 C94 C95 2(2) . . . . ?
C84 C85 C86 N32 179.4(12) . . . . ?
C84 C85 C86 C87 -4(2) . . . . ?
C13 N4 C9 C10 -2(2) . . . . ?
C13 C12 C11 C10 0(2) . . . . ?
C13 C14 C15 C16 -177.5(14) . . . . ?
C33 N13 C37 C38 -177.6(14) . . . . ?
C33 N13 C37 C36 3(2) . . . . ?
C33 C34 C35 C36 -2(3) . . . . ?
C23 C22 C21 N7 -171.0(13) . . . . ?
C23 C22 C21 C20 9(2) . . . . ?
C12 C13 C14 N5 176.7(13) . . . . ?
C12 C13 C14 C15 -6(2) . . . . ?
C12 C11 C10 C9 2(2) . . . . ?
C30 C29 C28 C27 179.2(15) . . . . ?
C62 N23 N24 Cu7 -179.4(9) . . . . ?
C62 N23 N24 C64 -2.2(15) . . . . ?
C62 C61 C60 C59 -179.6(15) . . . . ?
C62 C63 C64 N24 -1.4(17) . . . . ?
C8 N3 N2 Cu1 172.5(10) . . . . ?
C8 N3 N2 C6 -0.1(15) . . . . ?
C73 N28 C77 C78 -175.4(12) . . . . ?
C73 N28 C77 C76 -1.4(19) . . . . ?
C83 C82 C81 N31 1(2) . . . . ?
C79 C78 C77 N28 177.1(14) . . . . ?
C79 C78 C77 C76 3(2) . . . . ?
C61 N22 C57 C58 -6(3) . . . . ?
C61 C62 C63 C64 179.1(15) . . . . ?
C61 C60 C59 C58 -3(3) . . . . ?
C51 C52 C53 N19 -1(2) . . . . ?
C51 C52 C53 C54 -178.3(14) . . . . ?
C51 C50 C49 N19 1(2) . . . . ?
C81 N31 C85 C86 179.1(11) . . . . ?
C81 N31 C85 C84 -2.1(18) . . . . ?
C81 C82 C83 C84 -1(2) . . . . ?
C72 N27 N26 Cu9 -170.0(9) . . . . ?
C72 N27 N26 C70 -1.2(14) . . . . ?
C72 C71 C70 N26 -1.1(15) . . . . ?
C72 C71 C70 C69 -175.7(14) . . . . ?
C14 N5 N6 Cu3 175.0(9) . . . . ?
C14 N5 N6 C16 1.2(15) . . . . ?
C14 C13 C12 C11 -178.7(14) . . . . ?
C17 N7 C21 C22 179.3(11) . . . . ?
C17 N7 C21 C20 -0.7(19) . . . . ?
C63 C62 C61 N22 -176.3(15) . . . . ?
C63 C62 C61 C60 4(3) . . . . ?
C20 C19 C18 C17 1(2) . . . . ?
C44 C45 C46 N17 175.7(14) . . . . ?
C44 C45 C46 C47 -6(2) . . . . ?
C70 C69 C68 C67 178.5(15) . . . . ?
C70 C71 C72 N27 0.3(16) . . . . ?
C80 N30 N29 Cu10 -174.2(9) . . . . ?
C80 N30 N29 C78 -0.5(14) . . . . ?
C54 N20 N21 Cu9 177.5(9) . . . . ?
C54 N20 N21 C56 -1.6(14) . . . . ?
C90 C91 C92 C93 -1(2) . . . . ?
C28 C29 C30 N11 175.5(13) . . . . ?
C28 C29 C30 C31 -2(2) . . . . ?
C28 C27 C26 C25 -4(3) . . . . ?
C57 N22 C61 C62 -176.0(14) . . . . ?
C57 N22 C61 C60 3(2) . . . . ?
C57 C58 C59 C60 1(3) . . . . ?
C7 C6 C5 N1 177.1(14) . . . . ?
C7 C6 C5 C4 -5(2) . . . . ?
C3 C2 C1 N1 -4(3) . . . . ?
C1 N1 C5 C6 175.4(13) . . . . ?
C1 N1 C5 C4 -2(2) . . . . ?
C1 C2 C3 C4 2(2) . . . . ?
C9 N4 C13 C12 3.4(19) . . . . ?
C9 N4 C13 C14 179.6(12) . . . . ?
C37 N13 C33 C34 -3(2) . . . . ?
C37 C38 C39 C40 179.4(15) . . . . ?
C37 C36 C35 C34 2(3) . . . . ?
C27 C26 C25 N10 2(3) . . . . ?
C41 N16 C45 C46 -178.7(12) . . . . ?
C41 N16 C45 C44 3(2) . . . . ?
C41 C42 C43 C44 -3(3) . . . . ?
C49 N19 C53 C52 2(2) . . . . ?
C49 N19 C53 C54 179.8(13) . . . . ?
C68 C69 C70 N26 -173.0(13) . . . . ?
C68 C69 C70 C71 1(2) . . . . ?
C68 C67 C66 C65 0(3) . . . . ?
C39 C38 C37 N13 -175.0(15) . . . . ?
C39 C38 C37 C36 5(3) . . . . ?
C65 N25 C69 C70 -179.6(13) . . . . ?
C65 N25 C69 C68 0(2) . . . . ?
C25 N10 C29 C30 178.2(14) . . . . ?
C25 N10 C29 C28 -1(2) . . . . ?
C66 C67 C68 C69 1(3) . . . . ?

loop_
_twin_individual_id
_twin_individual_mass_fraction_refined
1 0.55(6)
2 0.45(6)
